data_7034039
loop_
_publ_author_name
'Arikawa, Yasuhiro'
'Nakamura, Takuo'
'Ogushi, Shinji'
'Eguchi, Kazushige'
'Umakoshi, Keisuke'

_publ_section_title
;
 Fixation of atmospheric carbon dioxide by ruthenium complexes bearing an
 NHC-based pincer ligand: formation of a methylcarbonato complex and its
 methylation.
;
_journal_issue 12
_journal_name_full 'Dalton transactions (Cambridge, England : 2003)'
_journal_page_first 5303
_journal_page_last 5305
_journal_paper_doi 10.1039/c5dt00476d
_journal_volume 44
_journal_year 2015
_chemical_formula_moiety 'C38 H50 N10 Ru, P2 F12, C4 H20 O'
_chemical_formula_sum 'C42 H60 F12 N10 O P2 Ru'
_chemical_formula_weight 1112.00
_space_group_IT_number 2
_symmetry_cell_setting triclinic
_symmetry_Int_Tables_number 2
_symmetry_space_group_name_Hall '-P 1'
_symmetry_space_group_name_H-M 'P -1'
_atom_sites_solution_hydrogens geom
_atom_sites_solution_primary direct
_atom_sites_solution_secondary difmap
_audit_update_record
;
2014-12-16 deposited with the CCDC.
2015-02-12 downloaded from the CCDC.
;
_cell_angle_alpha 83.598(5)
_cell_angle_beta 80.720(4)
_cell_angle_gamma 81.683(4)
_cell_formula_units_Z 4
_cell_length_a 12.6737(16)
_cell_length_b 19.858(3)
_cell_length_c 20.062(3)
_cell_measurement_reflns_used 11749
_cell_measurement_temperature 93
_cell_measurement_theta_max 27.49
_cell_measurement_theta_min 3.02
_cell_volume 4910.5(12)
_computing_cell_refinement CrystalClear
_computing_data_collection 'CrystalClear (Rigaku Inc., 2008)'
_computing_data_reduction CrystalClear
_computing_molecular_graphics 'CrystalStructure 4.0'
_computing_publication_material 'CrystalStructure 4.0 (Rigaku, 2010)'
_computing_structure_refinement 'SHELXL97 (Sheldrick, 2008)'
_computing_structure_solution 'SIR2004 (Burla, et al., 2005)'
_diffrn_ambient_temperature 93
_diffrn_detector_area_resol_mean 7.111
_diffrn_measured_fraction_theta_full 0.985
_diffrn_measured_fraction_theta_max 0.985
_diffrn_measurement_device_type 'Rigaku Saturn724+'
_diffrn_measurement_method \w
_diffrn_radiation_type 'Mo K\a'
_diffrn_radiation_wavelength 0.71075
_diffrn_reflns_av_R_equivalents 0.0423
_diffrn_reflns_limit_h_max 16
_diffrn_reflns_limit_h_min -16
_diffrn_reflns_limit_k_max 24
_diffrn_reflns_limit_k_min -25
_diffrn_reflns_limit_l_max 26
_diffrn_reflns_limit_l_min -25
_diffrn_reflns_number 41253
_diffrn_reflns_theta_full 27.49
_diffrn_reflns_theta_max 27.49
_diffrn_standards_number 0
_exptl_absorpt_coefficient_mu 0.475
_exptl_absorpt_correction_T_max 0.954
_exptl_absorpt_correction_T_min 0.848
_exptl_absorpt_correction_type multi-scan
_exptl_absorpt_process_details 'REQAB (Rigaku, 1998)'
_exptl_crystal_colour orange
_exptl_crystal_density_diffrn 1.504
_exptl_crystal_density_method 'not measured'
_exptl_crystal_description prism
_exptl_crystal_F_000 2288.00
_exptl_crystal_recrystallization_method 'Re-crystallisation from solvent: MeOH/ether'
_exptl_crystal_size_max 0.170
_exptl_crystal_size_mid 0.160
_exptl_crystal_size_min 0.100
_refine_diff_density_max 1.050
_refine_diff_density_min -1.170
_refine_ls_extinction_method none
_refine_ls_goodness_of_fit_ref 1.088
_refine_ls_hydrogen_treatment constr
_refine_ls_number_parameters 1253
_refine_ls_number_reflns 22227
_refine_ls_number_restraints 0
_refine_ls_R_factor_gt 0.0752
_refine_ls_shift/su_max 0.000
_refine_ls_structure_factor_coef Fsqd
_refine_ls_weighting_details 'w = 1/[\s^2^(Fo^2^)+(0.0654P)^2^+9.1731P] where P=(Fo^2^+2Fc^2^)/3'
_refine_ls_weighting_scheme calc
_refine_ls_wR_factor_ref 0.1800
_reflns_number_gt 16199
_reflns_number_total 22227
_reflns_threshold_expression F^2^>2.0\s(F^2^)
_cod_data_source_file c5dt00476d2.cif
_cod_data_source_block 1367a
_cod_depositor_comments 'Adding full bibliography for 7034038--7034042.cif.'
_cod_original_cell_volume 4910.5(11)
_cod_database_code 7034039

loop_
_symmetry_equiv_pos_site_id
_symmetry_equiv_pos_as_xyz
1 +X,+Y,+Z
2 -X,-Y,-Z

loop_
_atom_site_label
_atom_site_type_symbol
_atom_site_fract_x
_atom_site_fract_y
_atom_site_fract_z
_atom_site_U_iso_or_equiv
_atom_site_adp_type
_atom_site_occupancy
_atom_site_symmetry_multiplicity
_atom_site_calc_flag
_atom_site_refinement_flags
Ru1 Ru 0.25045(3) 0.247539(17) 0.743311(17) 0.01784(9) Uani 1.0 2 d .
Ru2 Ru 0.25229(3) 0.251223(17) 0.243015(18) 0.01810(9) Uani 1.0 2 d .
P1 P 0.24775(12) -0.09609(7) 0.46941(7) 0.0294(3) Uani 1.0 2 d .
P2 P 0.24445(10) 0.59650(6) 0.39871(7) 0.0257(3) Uani 1.0 2 d .
P3 P 0.24476(10) -0.08402(7) 0.09865(7) 0.0286(3) Uani 1.0 2 d .
P4 P 0.73318(11) 0.41506(7) -0.01407(7) 0.0301(3) Uani 1.0 2 d .
F1 F 0.1686(4) -0.1123(2) 0.5356(3) 0.0816(16) Uani 1.0 2 d .
F2 F 0.3392(4) -0.08803(17) 0.5128(2) 0.0626(12) Uani 1.0 2 d .
F3 F 0.2926(3) -0.17552(15) 0.46723(16) 0.0429(8) Uani 1.0 2 d .
F4 F 0.3305(3) -0.07946(16) 0.40155(18) 0.0493(9) Uani 1.0 2 d .
F5 F 0.1606(3) -0.1043(2) 0.4231(3) 0.0684(13) Uani 1.0 2 d .
F6 F 0.2051(3) -0.01665(14) 0.47011(16) 0.0369(8) Uani 1.0 2 d .
F7 F 0.3154(3) 0.61698(17) 0.44997(18) 0.0442(9) Uani 1.0 2 d .
F8 F 0.1465(3) 0.58834(14) 0.45946(15) 0.0327(7) Uani 1.0 2 d .
F9 F 0.2897(3) 0.51727(15) 0.41282(17) 0.0383(8) Uani 1.0 2 d .
F10 F 0.1720(3) 0.57621(15) 0.34719(16) 0.0388(8) Uani 1.0 2 d .
F11 F 0.3416(3) 0.60410(17) 0.33799(17) 0.0449(9) Uani 1.0 2 d .
F12 F 0.1978(3) 0.67531(14) 0.38385(15) 0.0342(7) Uani 1.0 2 d .
F13 F 0.1669(3) -0.1205(2) 0.0650(2) 0.0557(11) Uani 1.0 2 d .
F14 F 0.2054(3) -0.12033(17) 0.17118(17) 0.0454(9) Uani 1.0 2 d .
F15 F 0.1516(3) -0.02100(16) 0.11255(16) 0.0366(8) Uani 1.0 2 d .
F16 F 0.3243(3) -0.04663(16) 0.1324(2) 0.0483(10) Uani 1.0 2 d .
F17 F 0.2857(3) -0.04546(19) 0.02665(18) 0.0553(11) Uani 1.0 2 d .
F18 F 0.3395(3) -0.14554(16) 0.08528(18) 0.0438(9) Uani 1.0 2 d .
F19 F 0.7874(3) 0.46946(15) 0.01730(18) 0.0437(9) Uani 1.0 2 d .
F20 F 0.7763(5) 0.4431(3) -0.0875(2) 0.0922(17) Uani 1.0 2 d .
F21 F 0.8378(4) 0.3628(2) -0.0136(3) 0.0801(16) Uani 1.0 2 d .
F22 F 0.6796(4) 0.3600(3) -0.0440(2) 0.0683(12) Uani 1.0 2 d .
F23 F 0.6933(6) 0.3859(3) 0.0600(3) 0.133(3) Uani 1.0 2 d .
F24 F 0.6303(4) 0.4678(4) -0.0152(4) 0.142(3) Uani 1.0 2 d .
O1 O 0.7932(5) 0.1215(3) 0.1780(3) 0.0789(18) Uani 1.0 2 d .
O2 O 0.6747(4) 0.4174(3) 0.3167(3) 0.0517(11) Uani 1.0 2 d .
N1 N 0.4135(3) 0.22669(18) 0.72656(18) 0.0179(8) Uani 1.0 2 d .
N2 N 0.3934(3) 0.14702(19) 0.81588(19) 0.0218(8) Uani 1.0 2 d .
N3 N 0.2420(3) 0.1234(2) 0.8721(2) 0.0235(9) Uani 1.0 2 d .
N4 N 0.4067(3) 0.30956(19) 0.64038(18) 0.0196(8) Uani 1.0 2 d .
N5 N 0.2621(3) 0.36878(19) 0.61241(19) 0.0234(9) Uani 1.0 2 d .
N6 N 0.0882(3) 0.2676(2) 0.7597(2) 0.0233(9) Uani 1.0 2 d .
N7 N 0.1140(4) 0.3440(2) 0.82984(19) 0.0251(9) Uani 1.0 2 d .
N8 N 0.2676(4) 0.3638(2) 0.8489(2) 0.0254(9) Uani 1.0 2 d .
N9 N 0.0884(4) 0.1896(2) 0.6867(2) 0.0269(9) Uani 1.0 2 d .
N10 N 0.2313(4) 0.1336(2) 0.6351(2) 0.0261(9) Uani 1.0 2 d .
N11 N 0.3105(3) 0.34231(19) 0.22731(19) 0.0210(8) Uani 1.0 2 d .
N12 N 0.1866(3) 0.37281(18) 0.31685(19) 0.0211(8) Uani 1.0 2 d .
N13 N 0.0738(3) 0.30861(19) 0.37345(19) 0.0229(9) Uani 1.0 2 d .
N14 N 0.4223(3) 0.2983(2) 0.13855(19) 0.0227(9) Uani 1.0 2 d .
N15 N 0.4245(4) 0.1980(2) 0.1080(2) 0.0259(9) Uani 1.0 2 d .
N16 N 0.1948(3) 0.16024(18) 0.25783(18) 0.0197(8) Uani 1.0 2 d .
N17 N 0.0769(3) 0.20792(19) 0.18732(18) 0.0208(8) Uani 1.0 2 d .
N18 N 0.0715(3) 0.30984(19) 0.1382(2) 0.0229(9) Uani 1.0 2 d .
N19 N 0.3218(4) 0.12740(18) 0.32639(19) 0.0224(9) Uani 1.0 2 d .
N20 N 0.4338(4) 0.1912(2) 0.3463(2) 0.0261(9) Uani 1.0 2 d .
C1 C 0.2825(4) 0.1666(3) 0.8197(3) 0.0216(10) Uani 1.0 2 d .
C2 C 0.2959(4) 0.3179(2) 0.6595(2) 0.0188(9) Uani 1.0 2 d .
C3 C 0.4182(4) 0.0946(3) 0.8649(3) 0.0259(11) Uani 1.0 2 d .
C4 C 0.3241(4) 0.0804(3) 0.8998(3) 0.0288(11) Uani 1.0 2 d .
C5 C 0.4399(5) 0.3530(3) 0.5833(3) 0.0281(11) Uani 1.0 2 d .
C6 C 0.3493(4) 0.3889(3) 0.5663(3) 0.0270(11) Uani 1.0 2 d .
C7 C 0.4658(4) 0.1782(3) 0.7666(3) 0.0227(10) Uani 1.0 2 d .
C8 C 0.5754(4) 0.1611(3) 0.7554(3) 0.0250(10) Uani 1.0 2 d .
C9 C 0.6344(4) 0.1954(3) 0.7013(3) 0.0259(10) Uani 1.0 2 d .
C10 C 0.5828(4) 0.2462(3) 0.6604(3) 0.0247(10) Uani 1.0 2 d .
C11 C 0.4722(4) 0.2603(3) 0.6754(3) 0.0206(9) Uani 1.0 2 d .
C12 C 0.1252(4) 0.1176(3) 0.8964(3) 0.0284(11) Uani 1.0 2 d .
C13 C 0.0731(5) 0.1864(3) 0.9211(3) 0.0353(13) Uani 1.0 2 d .
C14 C 0.0784(5) 0.0970(3) 0.8372(3) 0.0374(13) Uani 1.0 2 d .
C15 C 0.1113(5) 0.0627(3) 0.9556(3) 0.0403(14) Uani 1.0 2 d .
C16 C 0.1472(4) 0.3980(3) 0.6068(3) 0.0289(11) Uani 1.0 2 d .
C17 C 0.0978(5) 0.4276(3) 0.6730(3) 0.0384(14) Uani 1.0 2 d .
C18 C 0.1437(5) 0.4547(3) 0.5493(3) 0.0366(13) Uani 1.0 2 d .
C19 C 0.0907(5) 0.3407(3) 0.5909(3) 0.0362(13) Uani 1.0 2 d .
C20 C 0.2237(4) 0.3233(3) 0.8131(3) 0.0219(10) Uani 1.0 2 d .
C21 C 0.2003(4) 0.1816(3) 0.6807(3) 0.0224(10) Uani 1.0 2 d .
C22 C 0.0918(5) 0.3953(3) 0.8727(3) 0.0331(12) Uani 1.0 2 d .
C23 C 0.1870(5) 0.4076(3) 0.8849(3) 0.0305(12) Uani 1.0 2 d .
C24 C 0.0538(5) 0.1477(3) 0.6459(3) 0.0361(13) Uani 1.0 2 d .
C25 C 0.1417(5) 0.1132(3) 0.6141(3) 0.0372(13) Uani 1.0 2 d .
C26 C 0.0386(4) 0.3141(3) 0.8023(3) 0.0275(11) Uani 1.0 2 d .
C27 C -0.0721(5) 0.3292(3) 0.8161(3) 0.0373(13) Uani 1.0 2 d .
C28 C -0.1334(5) 0.2950(4) 0.7842(3) 0.0437(15) Uani 1.0 2 d .
C29 C -0.0848(5) 0.2469(3) 0.7399(3) 0.0376(13) Uani 1.0 2 d .
C30 C 0.0255(4) 0.2354(3) 0.7293(3) 0.0275(11) Uani 1.0 2 d .
C31 C 0.3854(4) 0.3614(3) 0.8559(3) 0.0290(11) Uani 1.0 2 d .
C32 C 0.4491(5) 0.3756(3) 0.7860(3) 0.0419(15) Uani 1.0 2 d .
C33 C 0.4219(5) 0.2909(3) 0.8884(3) 0.0374(13) Uani 1.0 2 d .
C34 C 0.4010(5) 0.4154(3) 0.9006(3) 0.0382(13) Uani 1.0 2 d .
C35 C 0.3449(5) 0.1066(3) 0.6075(3) 0.0329(12) Uani 1.0 2 d .
C36 C 0.3972(5) 0.1666(3) 0.5678(3) 0.0353(13) Uani 1.0 2 d .
C37 C 0.3462(6) 0.0522(3) 0.5590(3) 0.0431(15) Uani 1.0 2 d .
C38 C 0.4016(5) 0.0751(3) 0.6667(3) 0.0363(13) Uani 1.0 2 d .
C39 C 0.1552(4) 0.3072(3) 0.3204(3) 0.0206(9) Uani 1.0 2 d .
C40 C 0.3740(4) 0.2389(3) 0.1566(2) 0.0182(9) Uani 1.0 2 d .
C41 C 0.1252(4) 0.4114(3) 0.3651(3) 0.0261(11) Uani 1.0 2 d .
C42 C 0.0543(4) 0.3722(3) 0.4012(3) 0.0278(11) Uani 1.0 2 d .
C43 C 0.4980(4) 0.2937(3) 0.0803(3) 0.0304(11) Uani 1.0 2 d .
C44 C 0.4991(4) 0.2311(3) 0.0615(3) 0.0291(11) Uani 1.0 2 d .
C45 C 0.2691(4) 0.3924(3) 0.2670(3) 0.0230(10) Uani 1.0 2 d .
C46 C 0.3041(5) 0.4561(3) 0.2578(3) 0.0291(11) Uani 1.0 2 d .
C47 C 0.3846(5) 0.4673(3) 0.2030(3) 0.0316(12) Uani 1.0 2 d .
C48 C 0.4286(5) 0.4172(3) 0.1611(3) 0.0309(12) Uani 1.0 2 d .
C49 C 0.3890(4) 0.3550(3) 0.1753(3) 0.0228(10) Uani 1.0 2 d .
C50 C 0.0087(4) 0.2515(3) 0.4030(3) 0.0249(10) Uani 1.0 2 d .
C51 C 0.0860(5) 0.1919(3) 0.4280(3) 0.0324(12) Uani 1.0 2 d .
C52 C -0.0753(5) 0.2740(3) 0.4623(3) 0.0364(13) Uani 1.0 2 d .
C53 C -0.0501(5) 0.2334(3) 0.3481(3) 0.0400(14) Uani 1.0 2 d .
C54 C 0.4047(4) 0.1260(3) 0.1017(3) 0.0268(11) Uani 1.0 2 d .
C55 C 0.4240(5) 0.0841(3) 0.1680(3) 0.0309(12) Uani 1.0 2 d .
C56 C 0.4821(5) 0.0951(3) 0.0442(3) 0.0334(12) Uani 1.0 2 d .
C57 C 0.2895(4) 0.1301(3) 0.0864(3) 0.0293(11) Uani 1.0 2 d .
C58 C 0.1266(4) 0.2662(3) 0.1819(2) 0.0191(9) Uani 1.0 2 d .
C59 C 0.3507(4) 0.1930(3) 0.3112(3) 0.0243(10) Uani 1.0 2 d .
C60 C -0.0063(4) 0.2150(3) 0.1495(3) 0.0306(12) Uani 1.0 2 d .
C61 C -0.0101(4) 0.2785(3) 0.1183(3) 0.0290(11) Uani 1.0 2 d .
C62 C 0.3862(4) 0.0874(3) 0.3696(3) 0.0280(11) Uani 1.0 2 d .
C63 C 0.4553(5) 0.1270(3) 0.3816(3) 0.0313(12) Uani 1.0 2 d .
C64 C 0.1133(4) 0.1492(3) 0.2267(3) 0.0233(10) Uani 1.0 2 d .
C65 C 0.0767(5) 0.0871(3) 0.2318(3) 0.0294(11) Uani 1.0 2 d .
C66 C 0.1221(5) 0.0343(3) 0.2728(3) 0.0345(13) Uani 1.0 2 d .
C67 C 0.2049(5) 0.0442(3) 0.3072(3) 0.0298(11) Uani 1.0 2 d .
C68 C 0.2379(4) 0.1084(2) 0.2979(3) 0.0216(10) Uani 1.0 2 d .
C69 C 0.0952(4) 0.3804(3) 0.1099(3) 0.0264(11) Uani 1.0 2 d .
C70 C 0.2079(4) 0.3720(3) 0.0695(3) 0.0298(11) Uani 1.0 2 d .
C71 C 0.0163(5) 0.4121(3) 0.0620(3) 0.0330(12) Uani 1.0 2 d .
C72 C 0.0837(5) 0.4240(3) 0.1684(3) 0.0308(12) Uani 1.0 2 d .
C73 C 0.4942(5) 0.2501(3) 0.3517(3) 0.0363(13) Uani 1.0 2 d .
C74 C 0.5485(5) 0.2720(3) 0.2810(3) 0.0474(16) Uani 1.0 2 d .
C75 C 0.5831(5) 0.2280(3) 0.3963(4) 0.0454(15) Uani 1.0 2 d .
C76 C 0.4137(5) 0.3059(3) 0.3837(4) 0.0447(16) Uani 1.0 2 d .
C77 C 0.7799(7) 0.1937(5) 0.0691(4) 0.073(3) Uani 1.0 2 d .
C78 C 0.7326(8) 0.1405(5) 0.1192(6) 0.095(4) Uani 1.0 2 d .
C79 C 0.7346(7) 0.0864(5) 0.2315(5) 0.077(3) Uani 1.0 2 d .
C80 C 0.7961(8) 0.0737(6) 0.2907(5) 0.100(4) Uani 1.0 2 d .
C81 C 0.5667(7) 0.4505(4) 0.4197(4) 0.065(2) Uani 1.0 2 d .
C82 C 0.6022(10) 0.4655(4) 0.3504(5) 0.107(4) Uani 1.0 2 d .
C83 C 0.7109(10) 0.4312(5) 0.2498(5) 0.111(4) Uani 1.0 2 d .
C84 C 0.7832(7) 0.3776(5) 0.2178(5) 0.096(4) Uani 1.0 2 d .
H3 H 0.4880 0.0732 0.8721 0.0310 Uiso 1.0 2 calc R
H4 H 0.3145 0.0469 0.9371 0.0346 Uiso 1.0 2 calc R
H5 H 0.5115 0.3563 0.5615 0.0338 Uiso 1.0 2 calc R
H6 H 0.3448 0.4226 0.5290 0.0324 Uiso 1.0 2 calc R
H8 H 0.6102 0.1265 0.7840 0.0300 Uiso 1.0 2 calc R
H9 H 0.7104 0.1840 0.6922 0.0311 Uiso 1.0 2 calc R
H10 H 0.6221 0.2705 0.6234 0.0296 Uiso 1.0 2 calc R
H13A H 0.0999 0.1932 0.9627 0.0423 Uiso 1.0 2 calc R
H13B H -0.0053 0.1871 0.9303 0.0423 Uiso 1.0 2 calc R
H13C H 0.0914 0.2231 0.8861 0.0423 Uiso 1.0 2 calc R
H14A H 0.1110 0.0508 0.8270 0.0449 Uiso 1.0 2 calc R
H14B H 0.0939 0.1291 0.7973 0.0449 Uiso 1.0 2 calc R
H14C H 0.0002 0.0979 0.8495 0.0449 Uiso 1.0 2 calc R
H15A H 0.1439 0.0743 0.9932 0.0483 Uiso 1.0 2 calc R
H15B H 0.1468 0.0184 0.9411 0.0483 Uiso 1.0 2 calc R
H15C H 0.0343 0.0601 0.9705 0.0483 Uiso 1.0 2 calc R
H17A H 0.1146 0.3945 0.7111 0.0461 Uiso 1.0 2 calc R
H17B H 0.0194 0.4375 0.6747 0.0461 Uiso 1.0 2 calc R
H17C H 0.1275 0.4698 0.6760 0.0461 Uiso 1.0 2 calc R
H18A H 0.1713 0.4356 0.5060 0.0439 Uiso 1.0 2 calc R
H18B H 0.1883 0.4891 0.5561 0.0439 Uiso 1.0 2 calc R
H18C H 0.0691 0.4762 0.5488 0.0439 Uiso 1.0 2 calc R
H19A H 0.1243 0.3251 0.5469 0.0435 Uiso 1.0 2 calc R
H19B H 0.0144 0.3574 0.5895 0.0435 Uiso 1.0 2 calc R
H19C H 0.0969 0.3027 0.6262 0.0435 Uiso 1.0 2 calc R
H22 H 0.0228 0.4174 0.8901 0.0397 Uiso 1.0 2 calc R
H23 H 0.1984 0.4405 0.9131 0.0367 Uiso 1.0 2 calc R
H24 H -0.0188 0.1443 0.6415 0.0433 Uiso 1.0 2 calc R
H25 H 0.1434 0.0805 0.5827 0.0446 Uiso 1.0 2 calc R
H27 H -0.1048 0.3620 0.8467 0.0448 Uiso 1.0 2 calc R
H28 H -0.2097 0.3044 0.7925 0.0524 Uiso 1.0 2 calc R
H29 H -0.1266 0.2228 0.7177 0.0451 Uiso 1.0 2 calc R
H32A H 0.4287 0.4230 0.7687 0.0502 Uiso 1.0 2 calc R
H32B H 0.4333 0.3447 0.7550 0.0502 Uiso 1.0 2 calc R
H32C H 0.5264 0.3681 0.7890 0.0502 Uiso 1.0 2 calc R
H33A H 0.3840 0.2854 0.9349 0.0449 Uiso 1.0 2 calc R
H33B H 0.4998 0.2858 0.8892 0.0449 Uiso 1.0 2 calc R
H33C H 0.4054 0.2560 0.8621 0.0449 Uiso 1.0 2 calc R
H34A H 0.3584 0.4079 0.9454 0.0459 Uiso 1.0 2 calc R
H34B H 0.3772 0.4609 0.8797 0.0459 Uiso 1.0 2 calc R
H34C H 0.4774 0.4119 0.9052 0.0459 Uiso 1.0 2 calc R
H36A H 0.3910 0.2037 0.5971 0.0424 Uiso 1.0 2 calc R
H36B H 0.3605 0.1830 0.5285 0.0424 Uiso 1.0 2 calc R
H36C H 0.4735 0.1517 0.5523 0.0424 Uiso 1.0 2 calc R
H37A H 0.3090 0.0724 0.5209 0.0518 Uiso 1.0 2 calc R
H37B H 0.3093 0.0145 0.5831 0.0518 Uiso 1.0 2 calc R
H37C H 0.4209 0.0349 0.5420 0.0518 Uiso 1.0 2 calc R
H38A H 0.3732 0.0325 0.6854 0.0435 Uiso 1.0 2 calc R
H38B H 0.3890 0.1071 0.7019 0.0435 Uiso 1.0 2 calc R
H38C H 0.4791 0.0655 0.6512 0.0435 Uiso 1.0 2 calc R
H41 H 0.1317 0.4572 0.3718 0.0313 Uiso 1.0 2 calc R
H42 H 0.0011 0.3849 0.4383 0.0334 Uiso 1.0 2 calc R
H43 H 0.5402 0.3278 0.0585 0.0365 Uiso 1.0 2 calc R
H44 H 0.5428 0.2125 0.0232 0.0349 Uiso 1.0 2 calc R
H46 H 0.2748 0.4905 0.2874 0.0349 Uiso 1.0 2 calc R
H47 H 0.4095 0.5107 0.1945 0.0379 Uiso 1.0 2 calc R
H48 H 0.4837 0.4250 0.1240 0.0371 Uiso 1.0 2 calc R
H51A H 0.1182 0.2051 0.4650 0.0389 Uiso 1.0 2 calc R
H51B H 0.1431 0.1793 0.3906 0.0389 Uiso 1.0 2 calc R
H51C H 0.0468 0.1528 0.4443 0.0389 Uiso 1.0 2 calc R
H52A H -0.1227 0.3143 0.4470 0.0437 Uiso 1.0 2 calc R
H52B H -0.0391 0.2854 0.4984 0.0437 Uiso 1.0 2 calc R
H52C H -0.1183 0.2369 0.4797 0.0437 Uiso 1.0 2 calc R
H53A H 0.0022 0.2223 0.3080 0.0480 Uiso 1.0 2 calc R
H53B H -0.1024 0.2724 0.3359 0.0480 Uiso 1.0 2 calc R
H53C H -0.0880 0.1939 0.3652 0.0480 Uiso 1.0 2 calc R
H55A H 0.3917 0.1106 0.2062 0.0371 Uiso 1.0 2 calc R
H55B H 0.5017 0.0727 0.1687 0.0371 Uiso 1.0 2 calc R
H55C H 0.3909 0.0419 0.1717 0.0371 Uiso 1.0 2 calc R
H56A H 0.5564 0.0940 0.0526 0.0401 Uiso 1.0 2 calc R
H56B H 0.4723 0.1227 0.0015 0.0401 Uiso 1.0 2 calc R
H56C H 0.4678 0.0484 0.0411 0.0401 Uiso 1.0 2 calc R
H57A H 0.2400 0.1570 0.1193 0.0351 Uiso 1.0 2 calc R
H57B H 0.2693 0.0839 0.0896 0.0351 Uiso 1.0 2 calc R
H57C H 0.2853 0.1521 0.0405 0.0351 Uiso 1.0 2 calc R
H60 H -0.0516 0.1817 0.1462 0.0367 Uiso 1.0 2 calc R
H61 H -0.0589 0.2987 0.0882 0.0348 Uiso 1.0 2 calc R
H62 H 0.3816 0.0412 0.3869 0.0336 Uiso 1.0 2 calc R
H63 H 0.5101 0.1141 0.4095 0.0376 Uiso 1.0 2 calc R
H65 H 0.0210 0.0806 0.2075 0.0353 Uiso 1.0 2 calc R
H66 H 0.0969 -0.0091 0.2777 0.0414 Uiso 1.0 2 calc R
H67 H 0.2374 0.0084 0.3357 0.0357 Uiso 1.0 2 calc R
H70A H 0.2581 0.3453 0.0978 0.0358 Uiso 1.0 2 calc R
H70B H 0.2310 0.4172 0.0554 0.0358 Uiso 1.0 2 calc R
H70C H 0.2074 0.3483 0.0293 0.0358 Uiso 1.0 2 calc R
H71A H -0.0575 0.4143 0.0863 0.0396 Uiso 1.0 2 calc R
H71B H 0.0237 0.3841 0.0238 0.0396 Uiso 1.0 2 calc R
H71C H 0.0319 0.4584 0.0449 0.0396 Uiso 1.0 2 calc R
H72A H 0.1227 0.3993 0.2040 0.0369 Uiso 1.0 2 calc R
H72B H 0.0072 0.4343 0.1868 0.0369 Uiso 1.0 2 calc R
H72C H 0.1137 0.4668 0.1525 0.0369 Uiso 1.0 2 calc R
H74A H 0.4969 0.2756 0.2489 0.0569 Uiso 1.0 2 calc R
H74B H 0.6103 0.2381 0.2674 0.0569 Uiso 1.0 2 calc R
H74C H 0.5734 0.3165 0.2810 0.0569 Uiso 1.0 2 calc R
H75A H 0.6302 0.1881 0.3790 0.0545 Uiso 1.0 2 calc R
H75B H 0.5503 0.2161 0.4431 0.0545 Uiso 1.0 2 calc R
H75C H 0.6257 0.2656 0.3954 0.0545 Uiso 1.0 2 calc R
H76A H 0.3893 0.2908 0.4311 0.0536 Uiso 1.0 2 calc R
H76B H 0.3518 0.3157 0.3590 0.0536 Uiso 1.0 2 calc R
H76C H 0.4482 0.3474 0.3816 0.0536 Uiso 1.0 2 calc R
H77A H 0.8543 0.1765 0.0512 0.0877 Uiso 1.0 2 calc R
H77B H 0.7791 0.2352 0.0915 0.0877 Uiso 1.0 2 calc R
H77C H 0.7372 0.2043 0.0318 0.0877 Uiso 1.0 2 calc R
H78A H 0.7321 0.0992 0.0959 0.1137 Uiso 1.0 2 calc R
H78B H 0.6569 0.1578 0.1362 0.1137 Uiso 1.0 2 calc R
H79A H 0.7218 0.0424 0.2176 0.0926 Uiso 1.0 2 calc R
H79B H 0.6638 0.1136 0.2446 0.0926 Uiso 1.0 2 calc R
H80A H 0.8163 0.1169 0.3007 0.1195 Uiso 1.0 2 calc R
H80B H 0.8612 0.0415 0.2796 0.1195 Uiso 1.0 2 calc R
H80C H 0.7507 0.0544 0.3304 0.1195 Uiso 1.0 2 calc R
H81A H 0.6265 0.4499 0.4453 0.0783 Uiso 1.0 2 calc R
H81B H 0.5409 0.4057 0.4268 0.0783 Uiso 1.0 2 calc R
H81C H 0.5078 0.4855 0.4353 0.0783 Uiso 1.0 2 calc R
H82A H 0.5380 0.4749 0.3269 0.1282 Uiso 1.0 2 calc R
H82B H 0.6354 0.5084 0.3452 0.1282 Uiso 1.0 2 calc R
H83A H 0.7480 0.4725 0.2444 0.1333 Uiso 1.0 2 calc R
H83B H 0.6478 0.4423 0.2254 0.1333 Uiso 1.0 2 calc R
H84A H 0.7538 0.3341 0.2301 0.1147 Uiso 1.0 2 calc R
H84B H 0.8536 0.3741 0.2330 0.1147 Uiso 1.0 2 calc R
H84C H 0.7914 0.3879 0.1684 0.1147 Uiso 1.0 2 calc R

loop_
_atom_site_aniso_label
_atom_site_aniso_U_11
_atom_site_aniso_U_22
_atom_site_aniso_U_33
_atom_site_aniso_U_12
_atom_site_aniso_U_13
_atom_site_aniso_U_23
Ru1 0.01677(18) 0.01889(18) 0.01703(18) -0.00293(14) -0.00153(13) 0.00139(14)
Ru2 0.01989(19) 0.01620(17) 0.01736(18) -0.00294(14) -0.00119(14) 0.00066(13)
P1 0.0365(8) 0.0241(7) 0.0287(7) -0.0105(6) -0.0047(6) 0.0019(6)
P2 0.0208(7) 0.0232(6) 0.0322(7) -0.0064(5) 0.0029(5) -0.0037(6)
P3 0.0202(7) 0.0325(7) 0.0317(7) -0.0063(6) -0.0040(5) 0.0063(6)
P4 0.0251(7) 0.0374(8) 0.0276(7) -0.0092(6) 0.0013(6) -0.0034(6)
F1 0.114(4) 0.045(3) 0.066(3) -0.016(3) 0.050(3) -0.001(2)
F2 0.092(3) 0.0302(18) 0.077(3) 0.0123(19) -0.057(3) -0.0162(18)
F3 0.066(3) 0.0230(15) 0.0397(19) -0.0101(15) -0.0046(17) -0.0015(14)
F4 0.047(2) 0.0376(18) 0.051(3) 0.0001(16) 0.0113(17) 0.0131(16)
F5 0.050(3) 0.071(3) 0.097(4) -0.006(2) -0.039(3) -0.028(3)
F6 0.0382(18) 0.0260(15) 0.047(2) -0.0038(13) -0.0084(15) -0.0014(14)
F7 0.0320(18) 0.052(2) 0.053(3) -0.0050(16) -0.0132(16) -0.0147(17)
F8 0.0220(15) 0.0337(16) 0.0361(17) -0.0002(13) 0.0059(13) 0.0047(13)
F9 0.0269(17) 0.0308(16) 0.052(2) 0.0005(13) 0.0022(15) 0.0023(15)
F10 0.0408(19) 0.0363(17) 0.0434(19) -0.0044(15) -0.0117(15) -0.0146(15)
F11 0.0386(19) 0.048(2) 0.044(2) -0.0154(16) 0.0181(15) -0.0096(16)
F12 0.0424(19) 0.0223(14) 0.0363(17) -0.0092(13) 0.0021(14) -0.0004(13)
F13 0.036(2) 0.068(3) 0.072(3) -0.0078(18) -0.0154(19) -0.034(3)
F14 0.043(2) 0.047(2) 0.0400(19) -0.0110(16) 0.0014(15) 0.0191(16)
F15 0.0254(16) 0.0414(18) 0.0388(18) 0.0021(14) -0.0028(14) 0.0035(14)
F16 0.0343(19) 0.0363(18) 0.080(3) -0.0105(15) -0.0284(18) 0.0078(18)
F17 0.0340(19) 0.069(3) 0.044(2) 0.0144(17) 0.0118(16) 0.0248(18)
F18 0.0290(17) 0.0373(18) 0.059(3) 0.0010(14) -0.0016(16) 0.0055(16)
F19 0.042(2) 0.0295(16) 0.063(3) -0.0049(15) -0.0162(17) -0.0056(16)
F20 0.173(6) 0.058(3) 0.039(3) -0.030(3) 0.012(3) 0.005(2)
F21 0.075(3) 0.048(3) 0.129(5) 0.024(3) -0.060(3) -0.035(3)
F22 0.060(3) 0.089(3) 0.068(3) -0.032(3) -0.009(3) -0.031(3)
F23 0.231(7) 0.149(5) 0.043(3) -0.156(6) 0.030(4) -0.015(3)
F24 0.060(3) 0.183(6) 0.207(7) 0.074(4) -0.080(4) -0.155(6)
O1 0.079(4) 0.115(5) 0.057(4) -0.061(4) -0.023(3) 0.014(4)
O2 0.051(3) 0.058(3) 0.044(3) -0.012(3) 0.002(2) -0.002(3)
N1 0.0177(19) 0.0202(18) 0.0168(18) -0.0056(15) -0.0032(15) -0.0007(15)
N2 0.020(2) 0.024(2) 0.021(2) -0.0027(16) -0.0042(16) 0.0026(16)
N3 0.019(2) 0.026(2) 0.024(2) -0.0067(16) -0.0032(16) 0.0057(17)
N4 0.021(2) 0.0229(19) 0.0144(18) -0.0052(16) 0.0006(15) 0.0004(15)
N5 0.023(2) 0.025(2) 0.020(2) -0.0020(17) -0.0024(16) 0.0023(16)
N6 0.017(2) 0.028(2) 0.024(2) -0.0016(16) -0.0052(16) 0.0031(17)
N7 0.024(2) 0.030(2) 0.0176(19) 0.0046(17) 0.0019(16) -0.0003(17)
N8 0.031(3) 0.023(2) 0.020(2) -0.0043(17) 0.0020(17) -0.0034(16)
N9 0.026(3) 0.031(3) 0.027(3) -0.0122(18) -0.0104(18) 0.0061(18)
N10 0.030(3) 0.022(2) 0.029(3) -0.0111(17) -0.0071(18) 0.0010(17)
N11 0.019(2) 0.0208(19) 0.022(2) -0.0016(15) -0.0012(16) -0.0008(16)
N12 0.026(2) 0.0170(18) 0.0203(19) -0.0054(16) -0.0032(16) 0.0001(15)
N13 0.024(2) 0.0227(19) 0.021(2) -0.0069(16) -0.0001(16) -0.0004(16)
N14 0.021(2) 0.026(2) 0.019(2) -0.0043(16) 0.0026(16) 0.0001(16)
N15 0.029(3) 0.023(2) 0.023(2) -0.0012(17) 0.0013(17) -0.0012(17)
N16 0.024(2) 0.0195(18) 0.0153(18) -0.0006(15) -0.0026(15) -0.0017(15)
N17 0.021(2) 0.0243(19) 0.0170(19) -0.0047(16) -0.0026(15) 0.0022(15)
N18 0.021(2) 0.0219(19) 0.024(2) -0.0051(16) -0.0018(16) 0.0034(16)
N19 0.028(3) 0.0175(18) 0.021(2) -0.0046(16) -0.0057(17) 0.0041(15)
N20 0.030(3) 0.024(2) 0.026(3) -0.0048(17) -0.0093(18) 0.0041(17)
C1 0.024(3) 0.021(3) 0.019(3) -0.0053(19) -0.0018(18) 0.0018(18)
C2 0.025(3) 0.018(2) 0.013(2) -0.0046(18) -0.0010(17) 0.0011(17)
C3 0.025(3) 0.028(3) 0.022(3) 0.000(2) -0.005(2) 0.006(2)
C4 0.034(3) 0.029(3) 0.022(3) 0.001(3) -0.007(2) 0.003(2)
C5 0.037(3) 0.028(3) 0.019(3) -0.013(3) 0.003(2) -0.001(2)
C6 0.032(3) 0.026(3) 0.022(3) -0.009(2) 0.001(2) 0.004(2)
C7 0.020(3) 0.024(3) 0.024(3) -0.0035(19) -0.0029(19) -0.0012(19)
C8 0.018(3) 0.036(3) 0.021(3) -0.004(2) -0.0026(18) -0.001(2)
C9 0.018(3) 0.033(3) 0.027(3) -0.005(2) -0.0017(19) -0.006(2)
C10 0.026(3) 0.025(3) 0.023(3) -0.011(2) 0.0025(19) 0.0004(19)
C11 0.018(3) 0.024(3) 0.021(3) -0.0070(18) -0.0039(18) -0.0006(18)
C12 0.019(3) 0.037(3) 0.026(3) -0.008(2) -0.0013(19) 0.011(3)
C13 0.030(3) 0.041(3) 0.029(3) -0.001(3) 0.002(3) 0.005(3)
C14 0.026(3) 0.051(4) 0.037(3) -0.015(3) -0.006(3) 0.006(3)
C15 0.031(3) 0.050(4) 0.036(3) -0.012(3) -0.004(3) 0.017(3)
C16 0.029(3) 0.033(3) 0.021(3) 0.003(3) -0.005(2) 0.007(2)
C17 0.044(4) 0.036(3) 0.028(3) 0.013(3) -0.004(3) 0.005(3)
C18 0.037(4) 0.040(3) 0.028(3) 0.002(3) -0.007(3) 0.012(3)
C19 0.033(3) 0.042(3) 0.031(3) -0.004(3) -0.007(3) 0.008(3)
C20 0.023(3) 0.024(3) 0.017(3) -0.0024(19) -0.0008(18) 0.0031(18)
C21 0.024(3) 0.022(3) 0.021(3) -0.0035(19) -0.0024(18) 0.0023(18)
C22 0.036(3) 0.036(3) 0.023(3) 0.008(3) 0.001(3) -0.006(3)
C23 0.041(3) 0.027(3) 0.021(3) -0.000(3) 0.002(3) -0.005(2)
C24 0.038(4) 0.040(3) 0.036(3) -0.013(3) -0.018(3) 0.003(3)
C25 0.045(4) 0.037(3) 0.038(3) -0.019(3) -0.016(3) -0.005(3)
C26 0.019(3) 0.036(3) 0.021(3) 0.005(2) 0.0035(19) 0.002(2)
C27 0.023(3) 0.055(4) 0.027(3) 0.009(3) 0.000(3) 0.002(3)
C28 0.018(3) 0.059(4) 0.049(4) 0.001(3) -0.003(3) 0.006(3)
C29 0.023(3) 0.050(4) 0.039(4) -0.010(3) -0.007(3) 0.007(3)
C30 0.019(3) 0.032(3) 0.029(3) -0.002(2) -0.004(2) 0.007(2)
C31 0.028(3) 0.034(3) 0.025(3) -0.009(3) 0.001(2) -0.007(3)
C32 0.049(4) 0.054(4) 0.026(3) -0.029(3) 0.008(3) -0.010(3)
C33 0.033(3) 0.042(3) 0.040(4) -0.003(3) -0.007(3) -0.018(3)
C34 0.045(4) 0.045(4) 0.027(3) -0.016(3) 0.004(3) -0.015(3)
C35 0.038(3) 0.032(3) 0.033(3) -0.007(3) -0.007(3) -0.012(3)
C36 0.040(4) 0.036(3) 0.032(3) -0.011(3) 0.001(3) -0.013(3)
C37 0.055(4) 0.042(4) 0.035(4) -0.007(3) -0.004(3) -0.016(3)
C38 0.039(4) 0.031(3) 0.040(4) 0.000(3) -0.006(3) -0.013(3)
C39 0.022(3) 0.021(3) 0.017(3) -0.0003(18) -0.0021(18) 0.0021(18)
C40 0.017(3) 0.024(3) 0.012(2) -0.0035(18) -0.0003(16) 0.0007(17)
C41 0.034(3) 0.022(3) 0.023(3) -0.006(2) 0.001(2) -0.0078(19)
C42 0.035(3) 0.023(3) 0.024(3) -0.005(2) 0.002(2) -0.007(2)
C43 0.030(3) 0.034(3) 0.024(3) -0.007(3) 0.006(2) -0.000(3)
C44 0.025(3) 0.032(3) 0.026(3) 0.003(2) 0.003(2) -0.002(2)
C45 0.026(3) 0.019(3) 0.024(3) -0.0016(19) -0.0040(19) -0.0019(18)
C46 0.035(3) 0.024(3) 0.028(3) -0.009(2) 0.001(3) -0.006(2)
C47 0.038(3) 0.023(3) 0.035(3) -0.015(3) -0.002(3) 0.003(2)
C48 0.033(3) 0.029(3) 0.029(3) -0.010(3) 0.006(3) -0.001(3)
C49 0.023(3) 0.020(3) 0.023(3) -0.0045(19) 0.0006(19) 0.0014(19)
C50 0.032(3) 0.022(3) 0.019(3) -0.010(2) 0.0055(19) -0.0026(19)
C51 0.046(4) 0.023(3) 0.024(3) -0.009(3) 0.010(3) -0.002(2)
C52 0.042(4) 0.036(3) 0.031(3) -0.015(3) 0.010(3) -0.012(3)
C53 0.046(4) 0.046(4) 0.032(3) -0.025(3) 0.002(3) -0.006(3)
C54 0.030(3) 0.025(3) 0.025(3) -0.003(2) -0.001(2) -0.005(2)
C55 0.040(3) 0.029(3) 0.022(3) 0.002(3) -0.001(3) -0.006(2)
C56 0.029(3) 0.037(3) 0.032(3) 0.003(3) 0.000(3) -0.010(3)
C57 0.027(3) 0.029(3) 0.033(3) -0.002(2) -0.004(3) -0.008(3)
C58 0.019(3) 0.022(3) 0.015(2) -0.0033(18) -0.0002(17) 0.0010(17)
C59 0.028(3) 0.022(3) 0.022(3) -0.002(2) -0.0021(19) -0.0007(19)
C60 0.030(3) 0.037(3) 0.028(3) -0.009(3) -0.009(3) 0.002(3)
C61 0.024(3) 0.039(3) 0.026(3) -0.007(3) -0.010(2) 0.002(3)
C62 0.038(3) 0.022(3) 0.021(3) 0.006(2) -0.009(2) 0.0056(19)
C63 0.037(3) 0.028(3) 0.028(3) 0.001(3) -0.012(3) 0.005(2)
C64 0.026(3) 0.023(3) 0.020(3) -0.0067(19) -0.0016(19) 0.0022(19)
C65 0.034(3) 0.030(3) 0.028(3) -0.012(3) -0.008(3) -0.001(2)
C66 0.050(4) 0.026(3) 0.030(3) -0.018(3) -0.007(3) 0.004(3)
C67 0.046(4) 0.021(3) 0.023(3) -0.007(3) -0.004(3) -0.000(2)
C68 0.034(3) 0.015(2) 0.016(2) -0.0029(19) -0.0045(19) -0.0030(17)
C69 0.030(3) 0.024(3) 0.022(3) 0.001(2) -0.004(2) 0.0081(19)
C70 0.028(3) 0.029(3) 0.028(3) 0.001(2) -0.002(2) 0.008(2)
C71 0.032(3) 0.034(3) 0.031(3) -0.002(3) -0.009(3) 0.011(3)
C72 0.038(3) 0.026(3) 0.027(3) -0.000(3) -0.009(3) 0.006(2)
C73 0.035(3) 0.037(3) 0.041(4) -0.010(3) -0.019(3) 0.008(3)
C74 0.046(4) 0.048(4) 0.052(4) -0.021(3) -0.021(3) 0.021(3)
C75 0.045(4) 0.047(4) 0.049(4) -0.013(3) -0.021(3) 0.003(3)
C76 0.056(4) 0.029(3) 0.057(4) -0.010(3) -0.030(4) -0.004(3)
C77 0.055(5) 0.110(7) 0.060(5) -0.023(5) -0.013(4) -0.010(5)
C78 0.078(7) 0.095(7) 0.126(9) -0.030(6) -0.038(7) -0.015(7)
C79 0.054(5) 0.088(7) 0.082(6) -0.014(5) 0.004(5) 0.009(5)
C80 0.074(6) 0.162(10) 0.067(6) -0.061(7) -0.011(5) 0.032(6)
C81 0.086(6) 0.068(5) 0.050(5) -0.040(5) -0.002(4) -0.012(4)
C82 0.202(12) 0.054(5) 0.057(5) -0.054(7) 0.049(7) -0.020(4)
C83 0.168(11) 0.070(6) 0.078(7) -0.042(7) 0.058(7) -0.004(5)
C84 0.073(6) 0.091(7) 0.101(8) -0.010(5) 0.051(6) -0.006(6)

loop_
_atom_type_symbol
_atom_type_description
_atom_type_scat_dispersion_real
_atom_type_scat_dispersion_imag
_atom_type_scat_source
C C 0.0033 0.0016
;
International Tables for Crystallography
(1992, Vol. C, Tables 4.2.6.8 and 6.1.1.4)
;
H H 0.0000 0.0000
;
International Tables for Crystallography
(1992, Vol. C, Table 6.1.1.4)
;
N N 0.0061 0.0033
;
International Tables for Crystallography
(1992, Vol. C, Tables 4.2.6.8 and 6.1.1.4)
;
F F 0.0171 0.0103
;
International Tables for Crystallography
(1992, Vol. C, Tables 4.2.6.8 and 6.1.1.4)
;
O O 0.0106 0.0060
;
International Tables for Crystallography
(1992, Vol. C, Tables 4.2.6.8 and 6.1.1.4)
;
P P 0.1023 0.0942
;
International Tables for Crystallography
(1992, Vol. C, Tables 4.2.6.8 and 6.1.1.4)
;
Ru Ru -1.2594 0.8363
;
International Tables for Crystallography
(1992, Vol. C, Tables 4.2.6.8 and 6.1.1.4)
;

loop_
_geom_angle_atom_site_label_1
_geom_angle_atom_site_label_2
_geom_angle_atom_site_label_3
_geom_angle
_geom_angle_publ_flag
N1 Ru1 N6 179.57(17) yes
N1 Ru1 C1 77.15(16) yes
N1 Ru1 C2 76.65(16) yes
N1 Ru1 C20 102.89(17) yes
N1 Ru1 C21 103.09(17) yes
N6 Ru1 C1 102.72(17) yes
N6 Ru1 C2 103.48(16) yes
N6 Ru1 C20 77.52(18) yes
N6 Ru1 C21 76.50(17) yes
C1 Ru1 C2 153.80(17) yes
C1 Ru1 C20 92.87(18) yes
C1 Ru1 C21 93.11(18) yes
C2 Ru1 C20 92.97(17) yes
C2 Ru1 C21 92.73(18) yes
C20 Ru1 C21 154.02(18) yes
N11 Ru2 N16 179.50(15) yes
N11 Ru2 C39 77.52(16) yes
N11 Ru2 C40 76.75(16) yes
N11 Ru2 C58 102.82(17) yes
N11 Ru2 C59 103.21(18) yes
N16 Ru2 C39 102.94(16) yes
N16 Ru2 C40 102.78(16) yes
N16 Ru2 C58 77.00(16) yes
N16 Ru2 C59 76.98(18) yes
C39 Ru2 C40 154.23(18) yes
C39 Ru2 C58 92.23(17) yes
C39 Ru2 C59 93.56(18) yes
C40 Ru2 C58 92.04(17) yes
C40 Ru2 C59 93.65(17) yes
C58 Ru2 C59 153.97(18) yes
F1 P1 F2 90.8(3) yes
F1 P1 F3 90.5(2) yes
F1 P1 F4 179.4(3) yes
F1 P1 F5 91.8(3) yes
F1 P1 F6 90.85(19) yes
F2 P1 F3 89.2(2) yes
F2 P1 F4 88.6(3) yes
F2 P1 F5 177.4(3) yes
F2 P1 F6 90.66(19) yes
F3 P1 F4 89.37(17) yes
F3 P1 F5 90.1(3) yes
F3 P1 F6 178.67(19) yes
F4 P1 F5 88.9(3) yes
F4 P1 F6 89.31(17) yes
F5 P1 F6 90.0(2) yes
F7 P2 F8 90.32(18) yes
F7 P2 F9 90.82(19) yes
F7 P2 F10 179.54(17) yes
F7 P2 F11 90.08(19) yes
F7 P2 F12 90.18(18) yes
F8 P2 F9 90.11(16) yes
F8 P2 F10 89.35(17) yes
F8 P2 F11 179.5(2) yes
F8 P2 F12 89.75(15) yes
F9 P2 F10 89.51(18) yes
F9 P2 F11 89.61(17) yes
F9 P2 F12 179.0(2) yes
F10 P2 F11 90.25(19) yes
F10 P2 F12 89.50(18) yes
F11 P2 F12 90.52(17) yes
F13 P3 F14 91.2(2) yes
F13 P3 F15 90.41(19) yes
F13 P3 F16 179.6(2) yes
F13 P3 F17 90.5(3) yes
F13 P3 F18 91.0(2) yes
F14 P3 F15 89.85(17) yes
F14 P3 F16 89.2(2) yes
F14 P3 F17 178.1(3) yes
F14 P3 F18 90.43(18) yes
F15 P3 F16 89.60(18) yes
F15 P3 F17 89.41(18) yes
F15 P3 F18 178.6(2) yes
F16 P3 F17 89.1(2) yes
F16 P3 F18 89.00(19) yes
F17 P3 F18 90.27(18) yes
F19 P4 F20 91.3(3) yes
F19 P4 F21 90.9(3) yes
F19 P4 F22 178.9(3) yes
F19 P4 F23 88.2(3) yes
F19 P4 F24 88.7(3) yes
F20 P4 F21 89.7(3) yes
F20 P4 F22 89.7(3) yes
F20 P4 F23 178.3(4) yes
F20 P4 F24 89.6(3) yes
F21 P4 F22 88.6(3) yes
F21 P4 F23 88.7(3) yes
F21 P4 F24 179.2(3) yes
F22 P4 F23 90.8(3) yes
F22 P4 F24 91.9(3) yes
F23 P4 F24 92.0(4) yes
C78 O1 C79 112.1(7) yes
C82 O2 C83 119.1(6) yes
Ru1 N1 C7 120.8(3) yes
Ru1 N1 C11 121.0(3) yes
C7 N1 C11 118.3(4) yes
C1 N2 C3 112.1(4) yes
C1 N2 C7 121.0(4) yes
C3 N2 C7 126.9(4) yes
C1 N3 C4 111.4(4) yes
C1 N3 C12 126.5(4) yes
C4 N3 C12 122.0(4) yes
C2 N4 C5 112.7(4) yes
C2 N4 C11 120.4(4) yes
C5 N4 C11 126.8(4) yes
C2 N5 C6 111.0(4) yes
C2 N5 C16 126.3(4) yes
C6 N5 C16 122.6(4) yes
Ru1 N6 C26 120.7(4) yes
Ru1 N6 C30 121.9(3) yes
C26 N6 C30 117.4(4) yes
C20 N7 C22 113.0(5) yes
C20 N7 C26 120.3(4) yes
C22 N7 C26 126.7(5) yes
C20 N8 C23 110.9(5) yes
C20 N8 C31 127.5(4) yes
C23 N8 C31 121.5(5) yes
C21 N9 C24 111.5(4) yes
C21 N9 C30 120.7(5) yes
C24 N9 C30 127.8(5) yes
C21 N10 C25 111.0(4) yes
C21 N10 C35 126.5(5) yes
C25 N10 C35 122.5(5) yes
Ru2 N11 C45 120.6(3) yes
Ru2 N11 C49 121.1(4) yes
C45 N11 C49 118.3(4) yes
C39 N12 C41 112.1(4) yes
C39 N12 C45 120.3(4) yes
C41 N12 C45 127.6(4) yes
C39 N13 C42 111.8(4) yes
C39 N13 C50 127.3(4) yes
C42 N13 C50 120.9(4) yes
C40 N14 C43 112.3(4) yes
C40 N14 C49 120.4(4) yes
C43 N14 C49 127.1(5) yes
C40 N15 C44 111.6(4) yes
C40 N15 C54 126.2(4) yes
C44 N15 C54 122.2(4) yes
Ru2 N16 C64 121.0(3) yes
Ru2 N16 C68 121.1(4) yes
C64 N16 C68 117.8(4) yes
C58 N17 C60 112.9(4) yes
C58 N17 C64 120.7(4) yes
C60 N17 C64 126.3(5) yes
C58 N18 C61 110.7(4) yes
C58 N18 C69 126.7(5) yes
C61 N18 C69 122.5(4) yes
C59 N19 C62 112.0(5) yes
C59 N19 C68 120.1(4) yes
C62 N19 C68 127.9(4) yes
C59 N20 C63 111.2(5) yes
C59 N20 C73 126.4(4) yes
C63 N20 C73 122.3(5) yes
Ru1 C1 N2 110.0(3) yes
Ru1 C1 N3 147.6(4) yes
N2 C1 N3 102.3(4) yes
Ru1 C2 N4 110.8(3) yes
Ru1 C2 N5 146.8(4) yes
N4 C2 N5 102.3(4) yes
N2 C3 C4 105.8(5) yes
N3 C4 C3 108.3(4) yes
N4 C5 C6 105.1(5) yes
N5 C6 C5 108.8(4) yes
N1 C7 N2 111.0(4) yes
N1 C7 C8 122.4(4) yes
N2 C7 C8 126.5(4) yes
C7 C8 C9 118.5(5) yes
C8 C9 C10 120.2(5) yes
C9 C10 C11 117.6(4) yes
N1 C11 N4 111.1(4) yes
N1 C11 C10 123.1(4) yes
N4 C11 C10 125.8(4) yes
N3 C12 C13 107.2(5) yes
N3 C12 C14 107.1(4) yes
N3 C12 C15 111.3(4) yes
C13 C12 C14 114.2(5) yes
C13 C12 C15 108.4(4) yes
C14 C12 C15 108.6(5) yes
N5 C16 C17 107.9(5) yes
N5 C16 C18 110.2(4) yes
N5 C16 C19 107.4(4) yes
C17 C16 C18 108.9(5) yes
C17 C16 C19 113.3(5) yes
C18 C16 C19 109.0(5) yes
Ru1 C20 N7 110.4(4) yes
Ru1 C20 N8 147.5(4) yes
N7 C20 N8 102.1(4) yes
Ru1 C21 N9 110.4(3) yes
Ru1 C21 N10 146.7(4) yes
N9 C21 N10 102.9(5) yes
N7 C22 C23 105.6(5) yes
N8 C23 C22 108.3(5) yes
N9 C24 C25 106.7(6) yes
N10 C25 C24 107.9(6) yes
N6 C26 N7 111.1(4) yes
N6 C26 C27 123.2(6) yes
N7 C26 C27 125.7(5) yes
C26 C27 C28 117.7(6) yes
C27 C28 C29 120.7(5) yes
C28 C29 C30 117.5(6) yes
N6 C30 N9 110.4(4) yes
N6 C30 C29 123.6(5) yes
N9 C30 C29 126.0(6) yes
N8 C31 C32 108.8(5) yes
N8 C31 C33 107.3(5) yes
N8 C31 C34 111.1(4) yes
C32 C31 C33 111.9(5) yes
C32 C31 C34 108.4(5) yes
C33 C31 C34 109.3(5) yes
N10 C35 C36 107.2(4) yes
N10 C35 C37 110.8(5) yes
N10 C35 C38 108.0(4) yes
C36 C35 C37 108.5(5) yes
C36 C35 C38 112.9(5) yes
C37 C35 C38 109.4(5) yes
Ru2 C39 N12 109.7(3) yes
Ru2 C39 N13 148.0(4) yes
N12 C39 N13 102.3(4) yes
Ru2 C40 N14 110.5(3) yes
Ru2 C40 N15 147.1(4) yes
N14 C40 N15 102.4(4) yes
N12 C41 C42 106.9(5) yes
N13 C42 C41 106.9(4) yes
N14 C43 C44 105.7(5) yes
N15 C44 C43 108.1(5) yes
N11 C45 N12 111.9(4) yes
N11 C45 C46 123.2(5) yes
N12 C45 C46 124.9(5) yes
C45 C46 C47 116.7(5) yes
C46 C47 C48 121.8(5) yes
C47 C48 C49 116.9(5) yes
N11 C49 N14 111.2(4) yes
N11 C49 C48 123.2(5) yes
N14 C49 C48 125.6(4) yes
N13 C50 C51 107.7(4) yes
N13 C50 C52 110.8(4) yes
N13 C50 C53 108.4(4) yes
C51 C50 C52 109.2(4) yes
C51 C50 C53 112.6(5) yes
C52 C50 C53 108.2(5) yes
N15 C54 C55 107.3(5) yes
N15 C54 C56 110.9(4) yes
N15 C54 C57 107.1(4) yes
C55 C54 C56 108.8(4) yes
C55 C54 C57 113.8(4) yes
C56 C54 C57 108.9(5) yes
Ru2 C58 N17 110.3(3) yes
Ru2 C58 N18 146.8(4) yes
N17 C58 N18 102.9(4) yes
Ru2 C59 N19 110.5(4) yes
Ru2 C59 N20 146.8(4) yes
N19 C59 N20 102.7(4) yes
N17 C60 C61 105.8(5) yes
N18 C61 C60 107.7(5) yes
N19 C62 C63 105.8(5) yes
N20 C63 C62 108.4(5) yes
N16 C64 N17 110.8(4) yes
N16 C64 C65 122.9(5) yes
N17 C64 C65 126.2(5) yes
C64 C65 C66 118.6(6) yes
C65 C66 C67 120.2(5) yes
C66 C67 C68 117.1(5) yes
N16 C68 N19 111.3(4) yes
N16 C68 C67 123.4(5) yes
N19 C68 C67 125.3(5) yes
N18 C69 C70 106.5(4) yes
N18 C69 C71 110.7(5) yes
N18 C69 C72 108.2(4) yes
C70 C69 C71 108.4(4) yes
C70 C69 C72 113.9(5) yes
C71 C69 C72 109.1(4) yes
N20 C73 C74 107.9(5) yes
N20 C73 C75 111.0(5) yes
N20 C73 C76 107.6(5) yes
C74 C73 C75 107.6(5) yes
C74 C73 C76 113.6(5) yes
C75 C73 C76 109.2(6) yes
O1 C78 C77 112.9(8) yes
O1 C79 C80 109.4(8) yes
O2 C82 C81 118.2(7) yes
O2 C83 C84 115.8(8) yes
N2 C3 H3 127.080 no
C4 C3 H3 127.074 no
N3 C4 H4 125.869 no
C3 C4 H4 125.860 no
N4 C5 H5 127.421 no
C6 C5 H5 127.432 no
N5 C6 H6 125.598 no
C5 C6 H6 125.601 no
C7 C8 H8 120.774 no
C9 C8 H8 120.774 no
C8 C9 H9 119.906 no
C10 C9 H9 119.908 no
C9 C10 H10 121.205 no
C11 C10 H10 121.209 no
C12 C13 H13A 109.465 no
C12 C13 H13B 109.464 no
C12 C13 H13C 109.469 no
H13A C13 H13B 109.475 no
H13A C13 H13C 109.476 no
H13B C13 H13C 109.478 no
C12 C14 H14A 109.465 no
C12 C14 H14B 109.465 no
C12 C14 H14C 109.468 no
H14A C14 H14B 109.477 no
H14A C14 H14C 109.475 no
H14B C14 H14C 109.477 no
C12 C15 H15A 109.469 no
C12 C15 H15B 109.464 no
C12 C15 H15C 109.463 no
H15A C15 H15B 109.477 no
H15A C15 H15C 109.479 no
H15B C15 H15C 109.475 no
C16 C17 H17A 109.473 no
C16 C17 H17B 109.477 no
C16 C17 H17C 109.469 no
H17A C17 H17B 109.467 no
H17A C17 H17C 109.474 no
H17B C17 H17C 109.466 no
C16 C18 H18A 109.481 no
C16 C18 H18B 109.469 no
C16 C18 H18C 109.474 no
H18A C18 H18B 109.471 no
H18A C18 H18C 109.471 no
H18B C18 H18C 109.461 no
C16 C19 H19A 109.467 no
C16 C19 H19B 109.475 no
C16 C19 H19C 109.484 no
H19A C19 H19B 109.460 no
H19A C19 H19C 109.471 no
H19B C19 H19C 109.472 no
N7 C22 H22 127.177 no
C23 C22 H22 127.178 no
N8 C23 H23 125.835 no
C22 C23 H23 125.838 no
N9 C24 H24 126.626 no
C25 C24 H24 126.639 no
N10 C25 H25 126.045 no
C24 C25 H25 126.050 no
C26 C27 H27 121.172 no
C28 C27 H27 121.169 no
C27 C28 H28 119.679 no
C29 C28 H28 119.656 no
C28 C29 H29 121.236 no
C30 C29 H29 121.223 no
C31 C32 H32A 109.474 no
C31 C32 H32B 109.479 no
C31 C32 H32C 109.471 no
H32A C32 H32B 109.461 no
H32A C32 H32C 109.470 no
H32B C32 H32C 109.471 no
C31 C33 H33A 109.472 no
C31 C33 H33B 109.482 no
C31 C33 H33C 109.474 no
H33A C33 H33B 109.478 no
H33A C33 H33C 109.465 no
H33B C33 H33C 109.457 no
C31 C34 H34A 109.463 no
C31 C34 H34B 109.473 no
C31 C34 H34C 109.481 no
H34A C34 H34B 109.468 no
H34A C34 H34C 109.477 no
H34B C34 H34C 109.465 no
C35 C36 H36A 109.473 no
C35 C36 H36B 109.467 no
C35 C36 H36C 109.473 no
H36A C36 H36B 109.472 no
H36A C36 H36C 109.478 no
H36B C36 H36C 109.465 no
C35 C37 H37A 109.467 no
C35 C37 H37B 109.464 no
C35 C37 H37C 109.476 no
H37A C37 H37B 109.479 no
H37A C37 H37C 109.471 no
H37B C37 H37C 109.469 no
C35 C38 H38A 109.475 no
C35 C38 H38B 109.475 no
C35 C38 H38C 109.477 no
H38A C38 H38B 109.465 no
H38A C38 H38C 109.468 no
H38B C38 H38C 109.468 no
N12 C41 H41 126.540 no
C42 C41 H41 126.558 no
N13 C42 H42 126.528 no
C41 C42 H42 126.523 no
N14 C43 H43 127.179 no
C44 C43 H43 127.161 no
N15 C44 H44 125.956 no
C43 C44 H44 125.980 no
C45 C46 H46 121.667 no
C47 C46 H46 121.652 no
C46 C47 H47 119.109 no
C48 C47 H47 119.110 no
C47 C48 H48 121.539 no
C49 C48 H48 121.543 no
C50 C51 H51A 109.475 no
C50 C51 H51B 109.458 no
C50 C51 H51C 109.470 no
H51A C51 H51B 109.472 no
H51A C51 H51C 109.482 no
H51B C51 H51C 109.470 no
C50 C52 H52A 109.472 no
C50 C52 H52B 109.480 no
C50 C52 H52C 109.474 no
H52A C52 H52B 109.463 no
H52A C52 H52C 109.465 no
H52B C52 H52C 109.474 no
C50 C53 H53A 109.467 no
C50 C53 H53B 109.470 no
C50 C53 H53C 109.471 no
H53A C53 H53B 109.465 no
H53A C53 H53C 109.480 no
H53B C53 H53C 109.474 no
C54 C55 H55A 109.463 no
C54 C55 H55B 109.466 no
C54 C55 H55C 109.466 no
H55A C55 H55B 109.472 no
H55A C55 H55C 109.476 no
H55B C55 H55C 109.484 no
C54 C56 H56A 109.473 no
C54 C56 H56B 109.470 no
C54 C56 H56C 109.466 no
H56A C56 H56B 109.474 no
H56A C56 H56C 109.470 no
H56B C56 H56C 109.475 no
C54 C57 H57A 109.473 no
C54 C57 H57B 109.473 no
C54 C57 H57C 109.473 no
H57A C57 H57B 109.472 no
H57A C57 H57C 109.471 no
H57B C57 H57C 109.465 no
N17 C60 H60 127.069 no
C61 C60 H60 127.081 no
N18 C61 H61 126.154 no
C60 C61 H61 126.164 no
N19 C62 H62 127.128 no
C63 C62 H62 127.111 no
N20 C63 H63 125.820 no
C62 C63 H63 125.810 no
C64 C65 H65 120.692 no
C66 C65 H65 120.694 no
C65 C66 H66 119.912 no
C67 C66 H66 119.916 no
C66 C67 H67 121.474 no
C68 C67 H67 121.473 no
C69 C70 H70A 109.466 no
C69 C70 H70B 109.470 no
C69 C70 H70C 109.469 no
H70A C70 H70B 109.464 no
H70A C70 H70C 109.478 no
H70B C70 H70C 109.481 no
C69 C71 H71A 109.481 no
C69 C71 H71B 109.469 no
C69 C71 H71C 109.466 no
H71A C71 H71B 109.472 no
H71A C71 H71C 109.467 no
H71B C71 H71C 109.472 no
C69 C72 H72A 109.472 no
C69 C72 H72B 109.482 no
C69 C72 H72C 109.475 no
H72A C72 H72B 109.469 no
H72A C72 H72C 109.463 no
H72B C72 H72C 109.466 no
C73 C74 H74A 109.470 no
C73 C74 H74B 109.478 no
C73 C74 H74C 109.466 no
H74A C74 H74B 109.475 no
H74A C74 H74C 109.473 no
H74B C74 H74C 109.465 no
C73 C75 H75A 109.472 no
C73 C75 H75B 109.474 no
C73 C75 H75C 109.469 no
H75A C75 H75B 109.466 no
H75A C75 H75C 109.473 no
H75B C75 H75C 109.473 no
C73 C76 H76A 109.472 no
C73 C76 H76B 109.473 no
C73 C76 H76C 109.472 no
H76A C76 H76B 109.467 no
H76A C76 H76C 109.471 no
H76B C76 H76C 109.471 no
C78 C77 H77A 109.481 no
C78 C77 H77B 109.480 no
C78 C77 H77C 109.465 no
H77A C77 H77B 109.476 no
H77A C77 H77C 109.465 no
H77B C77 H77C 109.461 no
O1 C78 H78A 109.007 no
O1 C78 H78B 109.008 no
C77 C78 H78A 109.022 no
C77 C78 H78B 109.012 no
H78A C78 H78B 107.802 no
O1 C79 H79A 109.783 no
O1 C79 H79B 109.785 no
C80 C79 H79A 109.796 no
C80 C79 H79B 109.786 no
H79A C79 H79B 108.237 no
C79 C80 H80A 109.468 no
C79 C80 H80B 109.468 no
C79 C80 H80C 109.468 no
H80A C80 H80B 109.480 no
H80A C80 H80C 109.475 no
H80B C80 H80C 109.468 no
C82 C81 H81A 109.477 no
C82 C81 H81B 109.468 no
C82 C81 H81C 109.474 no
H81A C81 H81B 109.465 no
H81A C81 H81C 109.469 no
H81B C81 H81C 109.475 no
O2 C82 H82A 107.751 no
O2 C82 H82B 107.755 no
C81 C82 H82A 107.760 no
C81 C82 H82B 107.754 no
H82A C82 H82B 107.124 no
O2 C83 H83A 108.333 no
O2 C83 H83B 108.335 no
C84 C83 H83A 108.329 no
C84 C83 H83B 108.346 no
H83A C83 H83B 107.425 no
C83 C84 H84A 109.469 no
C83 C84 H84B 109.486 no
C83 C84 H84C 109.477 no
H84A C84 H84B 109.462 no
H84A C84 H84C 109.459 no
H84B C84 H84C 109.473 no

loop_
_geom_bond_atom_site_label_1
_geom_bond_atom_site_label_2
_geom_bond_distance
_geom_bond_publ_flag
Ru1 N1 2.028(4) yes
Ru1 N6 2.017(4) yes
Ru1 C1 2.134(5) yes
Ru1 C2 2.124(4) yes
Ru1 C20 2.123(5) yes
Ru1 C21 2.135(6) yes
Ru2 N11 2.025(4) yes
Ru2 N16 2.019(4) yes
Ru2 C39 2.129(5) yes
Ru2 C40 2.138(4) yes
Ru2 C58 2.131(5) yes
Ru2 C59 2.131(5) yes
P1 F1 1.563(5) yes
P1 F2 1.593(5) yes
P1 F3 1.600(4) yes
P1 F4 1.613(4) yes
P1 F5 1.589(5) yes
P1 F6 1.593(3) yes
P2 F7 1.590(4) yes
P2 F8 1.606(3) yes
P2 F9 1.605(3) yes
P2 F10 1.606(4) yes
P2 F11 1.597(4) yes
P2 F12 1.604(3) yes
P3 F13 1.577(5) yes
P3 F14 1.588(4) yes
P3 F15 1.607(3) yes
P3 F16 1.604(5) yes
P3 F17 1.603(4) yes
P3 F18 1.597(4) yes
P4 F19 1.594(4) yes
P4 F20 1.557(5) yes
P4 F21 1.562(5) yes
P4 F22 1.584(6) yes
P4 F23 1.565(5) yes
P4 F24 1.551(6) yes
O1 C78 1.496(13) yes
O1 C79 1.383(10) yes
O2 C82 1.380(10) yes
O2 C83 1.358(11) yes
N1 C7 1.351(6) yes
N1 C11 1.341(6) yes
N2 C1 1.395(6) yes
N2 C3 1.388(6) yes
N2 C7 1.393(6) yes
N3 C1 1.363(6) yes
N3 C4 1.394(7) yes
N3 C12 1.498(6) yes
N4 C2 1.385(6) yes
N4 C5 1.401(6) yes
N4 C11 1.391(6) yes
N5 C2 1.374(6) yes
N5 C6 1.398(6) yes
N5 C16 1.505(7) yes
N6 C26 1.347(7) yes
N6 C30 1.344(7) yes
N7 C20 1.389(6) yes
N7 C22 1.375(7) yes
N7 C26 1.408(7) yes
N8 C20 1.364(7) yes
N8 C23 1.402(6) yes
N8 C31 1.516(7) yes
N9 C21 1.391(7) yes
N9 C24 1.390(8) yes
N9 C30 1.391(7) yes
N10 C21 1.369(7) yes
N10 C25 1.398(8) yes
N10 C35 1.501(7) yes
N11 C45 1.337(6) yes
N11 C49 1.350(6) yes
N12 C39 1.408(6) yes
N12 C41 1.372(6) yes
N12 C45 1.393(6) yes
N13 C39 1.358(6) yes
N13 C42 1.410(7) yes
N13 C50 1.510(7) yes
N14 C40 1.393(6) yes
N14 C43 1.390(6) yes
N14 C49 1.391(6) yes
N15 C40 1.358(6) yes
N15 C44 1.398(7) yes
N15 C54 1.508(7) yes
N16 C64 1.346(7) yes
N16 C68 1.341(6) yes
N17 C58 1.382(7) yes
N17 C60 1.378(7) yes
N17 C64 1.398(6) yes
N18 C58 1.364(6) yes
N18 C61 1.411(8) yes
N18 C69 1.505(6) yes
N19 C59 1.391(6) yes
N19 C62 1.391(7) yes
N19 C68 1.399(7) yes
N20 C59 1.353(7) yes
N20 C63 1.400(6) yes
N20 C73 1.510(8) yes
C3 C4 1.333(7) yes
C5 C6 1.333(7) yes
C7 C8 1.369(7) yes
C8 C9 1.386(7) yes
C9 C10 1.384(7) yes
C10 C11 1.380(7) yes
C12 C13 1.528(8) yes
C12 C14 1.528(9) yes
C12 C15 1.526(8) yes
C16 C17 1.517(7) yes
C16 C18 1.521(7) yes
C16 C19 1.515(9) yes
C22 C23 1.329(9) yes
C24 C25 1.328(8) yes
C26 C27 1.381(7) yes
C27 C28 1.372(10) yes
C28 C29 1.387(9) yes
C29 C30 1.369(7) yes
C31 C32 1.521(7) yes
C31 C33 1.517(8) yes
C31 C34 1.525(9) yes
C35 C36 1.531(8) yes
C35 C37 1.527(9) yes
C35 C38 1.516(8) yes
C41 C42 1.344(7) yes
C43 C44 1.335(8) yes
C45 C46 1.384(7) yes
C46 C47 1.396(7) yes
C47 C48 1.371(8) yes
C48 C49 1.384(7) yes
C50 C51 1.518(7) yes
C50 C52 1.524(7) yes
C50 C53 1.525(9) yes
C54 C55 1.523(7) yes
C54 C56 1.514(7) yes
C54 C57 1.529(8) yes
C60 C61 1.342(7) yes
C62 C63 1.324(8) yes
C64 C65 1.366(8) yes
C65 C66 1.377(7) yes
C66 C67 1.393(9) yes
C67 C68 1.384(7) yes
C69 C70 1.521(7) yes
C69 C71 1.521(8) yes
C69 C72 1.512(8) yes
C73 C74 1.520(8) yes
C73 C75 1.536(9) yes
C73 C76 1.518(8) yes
C77 C78 1.495(13) yes
C79 C80 1.502(13) yes
C81 C82 1.403(11) yes
C83 C84 1.438(13) yes
C3 H3 0.950 no
C4 H4 0.950 no
C5 H5 0.950 no
C6 H6 0.950 no
C8 H8 0.950 no
C9 H9 0.950 no
C10 H10 0.950 no
C13 H13A 0.980 no
C13 H13B 0.980 no
C13 H13C 0.980 no
C14 H14A 0.980 no
C14 H14B 0.980 no
C14 H14C 0.980 no
C15 H15A 0.980 no
C15 H15B 0.980 no
C15 H15C 0.980 no
C17 H17A 0.980 no
C17 H17B 0.980 no
C17 H17C 0.980 no
C18 H18A 0.980 no
C18 H18B 0.980 no
C18 H18C 0.980 no
C19 H19A 0.980 no
C19 H19B 0.980 no
C19 H19C 0.980 no
C22 H22 0.950 no
C23 H23 0.950 no
C24 H24 0.950 no
C25 H25 0.950 no
C27 H27 0.950 no
C28 H28 0.950 no
C29 H29 0.950 no
C32 H32A 0.980 no
C32 H32B 0.980 no
C32 H32C 0.980 no
C33 H33A 0.980 no
C33 H33B 0.980 no
C33 H33C 0.980 no
C34 H34A 0.980 no
C34 H34B 0.980 no
C34 H34C 0.980 no
C36 H36A 0.980 no
C36 H36B 0.980 no
C36 H36C 0.980 no
C37 H37A 0.980 no
C37 H37B 0.980 no
C37 H37C 0.980 no
C38 H38A 0.980 no
C38 H38B 0.980 no
C38 H38C 0.980 no
C41 H41 0.950 no
C42 H42 0.950 no
C43 H43 0.950 no
C44 H44 0.950 no
C46 H46 0.950 no
C47 H47 0.950 no
C48 H48 0.950 no
C51 H51A 0.980 no
C51 H51B 0.980 no
C51 H51C 0.980 no
C52 H52A 0.980 no
C52 H52B 0.980 no
C52 H52C 0.980 no
C53 H53A 0.980 no
C53 H53B 0.980 no
C53 H53C 0.980 no
C55 H55A 0.980 no
C55 H55B 0.980 no
C55 H55C 0.980 no
C56 H56A 0.980 no
C56 H56B 0.980 no
C56 H56C 0.980 no
C57 H57A 0.980 no
C57 H57B 0.980 no
C57 H57C 0.980 no
C60 H60 0.950 no
C61 H61 0.950 no
C62 H62 0.950 no
C63 H63 0.950 no
C65 H65 0.950 no
C66 H66 0.950 no
C67 H67 0.950 no
C70 H70A 0.980 no
C70 H70B 0.980 no
C70 H70C 0.980 no
C71 H71A 0.980 no
C71 H71B 0.980 no
C71 H71C 0.980 no
C72 H72A 0.980 no
C72 H72B 0.980 no
C72 H72C 0.980 no
C74 H74A 0.980 no
C74 H74B 0.980 no
C74 H74C 0.980 no
C75 H75A 0.980 no
C75 H75B 0.980 no
C75 H75C 0.980 no
C76 H76A 0.980 no
C76 H76B 0.980 no
C76 H76C 0.980 no
C77 H77A 0.980 no
C77 H77B 0.980 no
C77 H77C 0.980 no
C78 H78A 0.990 no
C78 H78B 0.990 no
C79 H79A 0.990 no
C79 H79B 0.990 no
C80 H80A 0.980 no
C80 H80B 0.980 no
C80 H80C 0.980 no
C81 H81A 0.980 no
C81 H81B 0.980 no
C81 H81C 0.980 no
C82 H82A 0.990 no
C82 H82B 0.990 no
C83 H83A 0.990 no
C83 H83B 0.990 no
C84 H84A 0.980 no
C84 H84B 0.980 no
C84 H84C 0.980 no

loop_
_geom_contact_atom_site_label_1
_geom_contact_atom_site_label_2
_geom_contact_distance
_geom_contact_publ_flag
_geom_contact_site_symmetry_2
N1 C9 2.755(6) no .
N1 C32 3.422(8) no .
N1 C36 3.570(7) no .
N1 C38 3.394(7) no .
N2 C11 3.513(6) no .
N2 C33 3.437(8) no .
N2 C38 3.437(8) no .
N3 C7 3.487(6) no .
N4 C7 3.514(6) no .
N4 C32 3.479(8) no .
N4 C36 3.357(7) no .
N5 C11 3.484(6) no .
N6 C13 3.441(7) no .
N6 C14 3.578(7) no .
N6 C17 3.456(7) no .
N6 C19 3.529(7) no .
N6 C22 3.595(7) no .
N6 C24 3.594(8) no .
N6 C28 2.756(7) no .
N7 C13 3.507(7) no .
N7 C17 3.412(7) no .
N7 C30 3.520(7) no .
N8 C26 3.491(7) no .
N9 C14 3.350(7) no .
N9 C19 3.380(7) no .
N9 C26 3.499(7) no .
N10 C30 3.493(6) no .
N11 C41 3.587(6) no .
N11 C47 2.745(7) no .
N11 C70 3.570(7) no .
N11 C72 3.407(7) no .
N11 C74 3.421(8) no .
N11 C76 3.552(8) no .
N12 C49 3.519(6) no .
N12 C72 3.434(7) no .
N12 C76 3.404(8) no .
N13 C45 3.486(6) no .
N14 C45 3.508(6) no .
N14 C70 3.325(7) no .
N14 C74 3.449(8) no .
N15 C49 3.476(7) no .
N16 C51 3.557(6) no .
N16 C53 3.535(7) no .
N16 C55 3.409(6) no .
N16 C57 3.542(7) no .
N16 C60 3.585(7) no .
N16 C66 2.758(7) no .
N17 C53 3.422(7) no .
N17 C57 3.388(6) no .
N17 C68 3.508(6) no .
N18 C64 3.488(6) no .
N19 C51 3.497(6) no .
N19 C55 3.387(6) no .
N19 C64 3.515(7) no .
N20 C68 3.481(7) no .
C1 C13 3.077(7) no .
C1 C14 3.060(8) no .
C2 C17 3.074(7) no .
C2 C19 3.088(8) no .
C3 C8 3.040(7) no .
C4 C7 3.527(7) no .
C4 C13 3.543(7) no .
C4 C14 3.500(8) no .
C4 C15 2.804(8) no .
C5 C10 3.038(7) no .
C6 C11 3.525(7) no .
C6 C17 3.576(7) no .
C6 C18 2.797(8) no .
C6 C19 3.490(8) no .
C7 C10 2.735(7) no .
C7 C33 3.422(8) no .
C7 C38 3.286(8) no .
C8 C11 2.720(7) no .
C11 C32 3.313(8) no .
C11 C36 3.331(8) no .
C13 C26 3.313(7) no .
C14 C30 3.362(8) no .
C17 C26 3.305(7) no .
C19 C30 3.351(7) no .
C20 C32 3.126(8) no .
C20 C33 3.090(8) no .
C21 C36 3.093(7) no .
C21 C38 3.066(7) no .
C22 C27 3.035(9) no .
C23 C26 3.526(9) no .
C23 C32 3.595(8) no .
C23 C33 3.503(8) no .
C23 C34 2.809(9) no .
C24 C29 3.047(8) no .
C25 C30 3.538(8) no .
C25 C36 3.504(9) no .
C25 C37 2.805(8) no .
C25 C38 3.571(9) no .
C26 C29 2.721(9) no .
C27 C30 2.720(8) no .
C39 C51 3.088(7) no .
C39 C53 3.111(8) no .
C40 C55 3.038(7) no .
C40 C57 3.102(8) no .
C41 C46 3.023(7) no .
C42 C45 3.540(7) no .
C42 C51 3.534(7) no .
C42 C52 2.783(8) no .
C42 C53 3.556(9) no .
C43 C48 3.037(8) no .
C44 C49 3.527(7) no .
C44 C55 3.572(7) no .
C44 C56 2.806(8) no .
C44 C57 3.496(8) no .
C45 C48 2.741(7) no .
C45 C72 3.259(8) no .
C45 C76 3.371(8) no .
C46 C49 2.734(7) no .
C49 C70 3.327(8) no .
C49 C74 3.307(8) no .
C51 C68 3.417(7) no .
C53 C64 3.363(7) no .
C55 C68 3.249(7) no .
C57 C64 3.318(7) no .
C58 C70 3.062(7) no .
C58 C72 3.091(7) no .
C59 C74 3.091(9) no .
C59 C76 3.067(9) no .
C60 C65 3.021(7) no .
C61 C64 3.529(7) no .
C61 C70 3.500(8) no .
C61 C71 2.810(8) no .
C61 C72 3.578(8) no .
C62 C67 3.053(9) no .
C63 C68 3.531(8) no .
C63 C74 3.561(8) no .
C63 C75 2.821(9) no .
C63 C76 3.520(8) no .
C64 C67 2.731(7) no .
C65 C68 2.714(8) no .
F1 C52 3.572(8) no 2_556
F1 C53 3.484(7) no 2_556
F2 C37 3.049(8) no .
F2 C63 3.563(8) no 2_656
F2 C75 3.266(7) no 2_656
F3 C9 3.409(6) no 2_656
F3 C10 3.142(6) no 2_656
F3 C75 3.367(8) no 2_656
F4 C9 3.197(7) no 2_656
F4 C38 3.461(7) no 2_656
F4 C62 3.456(6) no .
F4 C67 3.309(6) no .
F5 C24 3.492(8) no 2_556
F5 C67 3.598(7) no .
F6 C37 3.244(8) no .
F6 C62 3.543(6) no .
F6 C67 3.356(6) no .
F7 C5 3.194(7) no 2_666
F7 C10 3.564(6) no 2_666
F7 C81 3.282(9) no 2_666
F8 C18 3.038(6) no .
F8 C19 3.389(7) no 2_566
F8 C42 3.539(6) no 2_566
F8 C52 3.246(7) no 2_566
F9 C18 3.276(6) no .
F9 C41 3.469(7) no .
F9 C46 3.431(7) no .
F9 C81 3.588(9) no .
F10 C17 3.520(7) no 2_566
F10 C19 3.589(6) no 2_566
F10 C28 3.504(7) no 2_566
F10 C41 3.379(6) no .
F10 C46 3.246(6) no .
F11 C10 3.258(6) no 2_666
F11 C32 3.367(7) no 2_666
F12 C10 3.331(6) no 2_666
F12 C28 3.562(7) no 2_566
F12 C29 3.201(7) no 2_566
F12 C52 3.413(6) no 2_566
F13 C13 3.440(7) no 2_556
F13 C14 3.398(6) no 2_556
F13 C77 3.132(10) no 2_655
F14 C8 3.309(6) no 2_656
F14 C9 3.584(6) no 2_656
F14 C14 3.588(7) no 2_556
F14 C29 3.327(7) no 2_556
F15 C14 3.432(7) no 2_556
F15 C15 3.470(7) no 1_554
F15 C65 3.325(6) no .
F15 C66 3.458(7) no .
F16 C3 3.272(6) no 2_656
F16 C8 3.286(6) no 2_656
F16 C55 3.240(7) no .
F16 C57 3.511(6) no .
F17 C4 3.391(6) no 1_554
F17 C15 3.239(7) no 1_554
F17 C56 3.126(6) no 2_655
F18 C8 3.504(7) no 2_656
F18 C56 3.323(6) no 2_655
F19 C23 3.380(7) no 2_666
F19 C34 3.412(7) no 2_666
F19 C70 3.427(6) no 2_665
F19 C71 3.189(7) no 1_655
F20 C27 3.327(7) no 1_654
F20 C47 3.500(8) no 2_665
F20 C72 3.495(7) no 2_665
F21 C27 3.528(8) no 1_654
F21 C71 3.233(8) no 1_655
F22 C43 3.397(7) no .
F23 C43 3.235(10) no .
F23 C84 3.513(12) no .
F24 F24 3.349(7) no 2_665
F24 C34 3.386(10) no 2_666
O1 C60 3.300(9) no 1_655
C3 F16 3.272(6) no 2_656
C4 F17 3.391(6) no 1_556
C5 F7 3.194(7) no 2_666
C6 C81 3.558(10) no 2_666
C8 F14 3.309(6) no 2_656
C8 F16 3.286(6) no 2_656
C8 F18 3.504(7) no 2_656
C9 F3 3.409(6) no 2_656
C9 F4 3.197(7) no 2_656
C9 F14 3.584(6) no 2_656
C10 F3 3.142(6) no 2_656
C10 F7 3.564(6) no 2_666
C10 F11 3.258(6) no 2_666
C10 F12 3.331(6) no 2_666
C13 F13 3.440(7) no 2_556
C14 F13 3.398(6) no 2_556
C14 F14 3.588(7) no 2_556
C14 F15 3.432(7) no 2_556
C15 F15 3.470(7) no 1_556
C15 F17 3.239(7) no 1_556
C17 F10 3.520(7) no 2_566
C18 F8 3.038(6) no .
C18 F9 3.276(6) no .
C19 F8 3.389(7) no 2_566
C19 F10 3.589(6) no 2_566
C23 F19 3.380(7) no 2_666
C24 F5 3.492(8) no 2_556
C27 F20 3.327(7) no 1_456
C27 F21 3.528(8) no 1_456
C28 F10 3.504(7) no 2_566
C28 F12 3.562(7) no 2_566
C29 F12 3.201(7) no 2_566
C29 F14 3.327(7) no 2_556
C32 F11 3.367(7) no 2_666
C34 F19 3.412(7) no 2_666
C34 F24 3.386(10) no 2_666
C37 F2 3.049(8) no .
C37 F6 3.244(8) no .
C38 F4 3.461(7) no 2_656
C41 F9 3.469(7) no .
C41 F10 3.379(6) no .
C42 F8 3.539(6) no 2_566
C43 F22 3.397(7) no .
C43 F23 3.235(10) no .
C44 C77 3.554(10) no .
C44 C78 3.526(11) no .
C46 F9 3.431(7) no .
C46 F10 3.246(6) no .
C47 F20 3.500(8) no 2_665
C52 F1 3.572(8) no 2_556
C52 F8 3.246(7) no 2_566
C52 F12 3.413(6) no 2_566
C53 F1 3.484(7) no 2_556
C55 F16 3.240(7) no .
C56 F17 3.126(6) no 2_655
C56 F18 3.323(6) no 2_655
C57 F16 3.511(6) no .
C60 O1 3.300(9) no 1_455
C60 C77 3.467(11) no 1_455
C61 C84 3.524(10) no 1_455
C62 F4 3.456(6) no .
C62 F6 3.543(6) no .
C63 F2 3.563(8) no 2_656
C65 F15 3.325(6) no .
C66 F15 3.458(7) no .
C67 F4 3.309(6) no .
C67 F5 3.598(7) no .
C67 F6 3.356(6) no .
C70 F19 3.427(6) no 2_665
C71 F19 3.189(7) no 1_455
C71 F21 3.233(8) no 1_455
C72 F20 3.495(7) no 2_665
C75 F2 3.266(7) no 2_656
C75 F3 3.367(8) no 2_656
C77 F13 3.132(10) no 2_655
C77 C44 3.554(10) no .
C77 C60 3.467(11) no 1_655
C78 C44 3.526(11) no .
C81 F7 3.282(9) no 2_666
C81 F9 3.588(9) no .
C81 C6 3.558(10) no 2_666
C84 F23 3.513(12) no .
C84 C61 3.524(10) no 1_655
Ru1 H13C 3.2577 no .
Ru1 H14B 3.2751 no .
Ru1 H17A 3.2226 no .
Ru1 H19C 3.2841 no .
Ru1 H32B 3.2748 no .
Ru1 H33C 3.3563 no .
Ru1 H36A 3.3115 no .
Ru1 H38B 3.1911 no .
Ru2 H51B 3.3216 no .
Ru2 H53A 3.3323 no .
Ru2 H55A 3.1736 no .
Ru2 H57A 3.3070 no .
Ru2 H70A 3.2763 no .
Ru2 H72A 3.2339 no .
Ru2 H74A 3.2284 no .
Ru2 H76B 3.2732 no .
O1 H77A 2.6940 no .
O1 H77B 2.6933 no .
O1 H77C 3.3280 no .
O1 H80A 2.5150 no .
O1 H80B 2.6211 no .
O1 H80C 3.1908 no .
O2 H81A 2.6813 no .
O2 H81B 2.5693 no .
O2 H81C 3.1979 no .
O2 H84A 2.5215 no .
O2 H84B 2.6892 no .
O2 H84C 3.1779 no .
N1 H8 3.2377 no .
N1 H10 3.2451 no .
N1 H32B 2.5298 no .
N1 H33C 2.8276 no .
N1 H36A 2.7515 no .
N1 H38B 2.5514 no .
N2 H4 3.0948 no .
N2 H8 2.7010 no .
N2 H33C 2.4818 no .
N2 H38B 2.5136 no .
N3 H3 3.1335 no .
N3 H13A 2.6927 no .
N3 H13B 3.2847 no .
N3 H13C 2.5495 no .
N3 H14A 2.6681 no .
N3 H14B 2.5678 no .
N3 H14C 3.2864 no .
N3 H15A 2.6938 no .
N3 H15B 2.6951 no .
N3 H15C 3.3360 no .
N3 H33C 3.5489 no .
N4 H6 3.0957 no .
N4 H10 2.7050 no .
N4 H32B 2.5629 no .
N4 H36A 2.4071 no .
N5 H5 3.1444 no .
N5 H17A 2.5363 no .
N5 H17B 3.2875 no .
N5 H17C 2.7280 no .
N5 H18A 2.7130 no .
N5 H18B 2.6365 no .
N5 H18C 3.3246 no .
N5 H19A 2.6391 no .
N5 H19B 3.2881 no .
N5 H19C 2.5902 no .
N5 H36A 3.4674 no .
N6 H13C 2.5947 no .
N6 H14B 2.7628 no .
N6 H17A 2.6462 no .
N6 H19C 2.6789 no .
N6 H27 3.2515 no .
N6 H29 3.2430 no .
N7 H13C 2.5710 no .
N7 H17A 2.4786 no .
N7 H23 3.0788 no .
N7 H27 2.7142 no .
N8 H17A 3.5760 no .
N8 H22 3.1394 no .
N8 H32A 2.7122 no .
N8 H32B 2.5991 no .
N8 H32C 3.3164 no .
N8 H33A 2.6712 no .
N8 H33B 3.2982 no .
N8 H33C 2.5775 no .
N8 H34A 2.6890 no .
N8 H34B 2.7108 no .
N8 H34C 3.3481 no .
N9 H14B 2.4075 no .
N9 H19C 2.4389 no .
N9 H25 3.1045 no .
N9 H29 2.6969 no .
N10 H14B 3.4325 no .
N10 H19C 3.5377 no .
N10 H24 3.1283 no .
N10 H36A 2.5879 no .
N10 H36B 2.6617 no .
N10 H36C 3.2938 no .
N10 H37A 2.6912 no .
N10 H37B 2.6826 no .
N10 H37C 3.3330 no .
N10 H38A 2.7152 no .
N10 H38B 2.5439 no .
N10 H38C 3.2863 no .
N11 H46 3.2477 no .
N11 H48 3.2596 no .
N11 H70A 2.7754 no .
N11 H72A 2.5736 no .
N11 H74A 2.6113 no .
N11 H76B 2.7538 no .
N12 H42 3.1046 no .
N12 H46 2.7010 no .
N12 H72A 2.5021 no .
N12 H76B 2.4602 no .
N13 H41 3.1375 no .
N13 H51A 2.6589 no .
N13 H51B 2.5945 no .
N13 H51C 3.2983 no .
N13 H52A 2.6758 no .
N13 H52B 2.7049 no .
N13 H52C 3.3390 no .
N13 H53A 2.6106 no .
N13 H53B 2.6822 no .
N13 H53C 3.3112 no .
N13 H76B 3.5099 no .
N14 H44 3.0959 no .
N14 H48 2.7108 no .
N14 H70A 2.3843 no .
N14 H74A 2.5149 no .
N15 H43 3.1369 no .
N15 H55A 2.4997 no .
N15 H55B 2.7628 no .
N15 H55C 3.2784 no .
N15 H56A 2.6827 no .
N15 H56B 2.6831 no .
N15 H56C 3.3323 no .
N15 H57A 2.5541 no .
N15 H57B 3.2935 no .
N15 H57C 2.6996 no .
N15 H70A 3.3570 no .
N16 H51B 2.6946 no .
N16 H53A 2.6659 no .
N16 H55A 2.6371 no .
N16 H55C 3.5384 no .
N16 H57A 2.7525 no .
N16 H65 3.2329 no .
N16 H67 3.2525 no .
N17 H53A 2.4861 no .
N17 H57A 2.4400 no .
N17 H61 3.0936 no .
N17 H65 2.6942 no .
N18 H57A 3.4700 no .
N18 H60 3.1480 no .
N18 H70A 2.5450 no .
N18 H70B 3.2797 no .
N18 H70C 2.6672 no .
N18 H71A 2.6731 no .
N18 H71B 2.6922 no .
N18 H71C 3.3314 no .
N18 H72A 2.5397 no .
N18 H72B 2.7243 no .
N18 H72C 3.2877 no .
N19 H51B 2.5560 no .
N19 H55A 2.4723 no .
N19 H63 3.0899 no .
N19 H67 2.7086 no .
N20 H55A 3.5317 no .
N20 H62 3.1338 no .
N20 H74A 2.5354 no .
N20 H74B 2.7405 no .
N20 H74C 3.2925 no .
N20 H75A 2.6651 no .
N20 H75B 2.7459 no .
N20 H75C 3.3482 no .
N20 H76A 2.6923 no .
N20 H76B 2.5630 no .
N20 H76C 3.2945 no .
C1 H3 3.2225 no .
C1 H4 3.1858 no .
C1 H13A 3.4217 no .
C1 H13C 2.7213 no .
C1 H14A 3.3629 no .
C1 H14B 2.7214 no .
C1 H33C 2.8049 no .
C1 H38B 2.8169 no .
C2 H5 3.2320 no .
C2 H6 3.1921 no .
C2 H17A 2.6910 no .
C2 H17C 3.4493 no .
C2 H19A 3.3583 no .
C2 H19C 2.7761 no .
C2 H32B 2.9264 no .
C2 H36A 2.7417 no .
C3 H8 2.8104 no .
C3 H33C 3.1809 no .
C3 H38B 3.3277 no .
C4 H13A 3.5081 no .
C4 H14A 3.4191 no .
C4 H15A 2.7199 no .
C4 H15B 2.6876 no .
C5 H10 2.8068 no .
C5 H32B 3.4185 no .
C5 H36A 3.0899 no .
C6 H17C 3.5795 no .
C6 H18A 2.7278 no .
C6 H18B 2.6527 no .
C6 H19A 3.3778 no .
C7 H3 2.8195 no .
C7 H9 3.2282 no .
C7 H32B 3.2590 no .
C7 H33B 3.5466 no .
C7 H33C 2.5478 no .
C7 H38B 2.4178 no .
C7 H38C 3.3644 no .
C8 H3 2.9274 no .
C8 H10 3.2659 no .
C8 H33C 3.3201 no .
C8 H38B 3.1129 no .
C8 H38C 3.4399 no .
C10 H5 2.9280 no .
C10 H8 3.2630 no .
C10 H32B 3.1014 no .
C10 H36A 3.1711 no .
C10 H36C 3.5746 no .
C11 H5 2.8347 no .
C11 H9 3.2282 no .
C11 H32B 2.3899 no .
C11 H32C 3.5033 no .
C11 H36A 2.4562 no .
C11 H36C 3.4523 no .
C11 H38B 3.3237 no .
C12 H4 2.7915 no .
C13 H14A 3.3936 no .
C13 H14B 2.8047 no .
C13 H14C 2.7335 no .
C13 H15A 2.6423 no .
C13 H15B 3.3294 no .
C13 H15C 2.6758 no .
C14 H13A 3.3917 no .
C14 H13B 2.7149 no .
C14 H13C 2.8249 no .
C14 H15A 3.3323 no .
C14 H15B 2.6447 no .
C14 H15C 2.6817 no .
C15 H4 2.5205 no .
C15 H13A 2.5927 no .
C15 H13B 2.7306 no .
C15 H13C 3.3242 no .
C15 H14A 2.6176 no .
C15 H14B 3.3298 no .
C15 H14C 2.7120 no .
C16 H6 2.8056 no .
C17 H18A 3.3224 no .
C17 H18B 2.6843 no .
C17 H18C 2.6323 no .
C17 H19A 3.3663 no .
C17 H19B 2.7174 no .
C17 H19C 2.7499 no .
C18 H6 2.5155 no .
C18 H17A 3.3136 no .
C18 H17B 2.7593 no .
C18 H17C 2.5641 no .
C18 H19A 2.6280 no .
C18 H19B 2.6854 no .
C18 H19C 3.3221 no .
C19 H17A 2.8184 no .
C19 H17B 2.6566 no .
C19 H17C 3.3583 no .
C19 H18A 2.6028 no .
C19 H18B 3.3184 no .
C19 H18C 2.7165 no .
C20 H13C 2.9039 no .
C20 H17A 2.7936 no .
C20 H22 3.2182 no .
C20 H23 3.1863 no .
C20 H32A 3.4384 no .
C20 H32B 2.7962 no .
C20 H33A 3.3784 no .
C20 H33C 2.7575 no .
C21 H14B 2.6864 no .
C21 H19C 2.7662 no .
C21 H24 3.2102 no .
C21 H25 3.1906 no .
C21 H36A 2.7720 no .
C21 H36B 3.3842 no .
C21 H38A 3.4222 no .
C21 H38B 2.6937 no .
C22 H13C 3.4011 no .
C22 H17A 3.2103 no .
C22 H27 2.8084 no .
C23 H32A 3.5667 no .
C23 H33A 3.4127 no .
C23 H34A 2.6557 no .
C23 H34B 2.7528 no .
C24 H14B 3.1331 no .
C24 H19C 3.1741 no .
C24 H29 2.8218 no .
C25 H36B 3.4066 no .
C25 H37A 2.6857 no .
C25 H37B 2.7166 no .
C25 H38A 3.5640 no .
C26 H13B 3.4301 no .
C26 H13C 2.4242 no .
C26 H17A 2.4586 no .
C26 H17B 3.3517 no .
C26 H19C 3.5151 no .
C26 H22 2.8147 no .
C26 H28 3.2189 no .
C27 H13B 3.5225 no .
C27 H13C 3.1166 no .
C27 H17A 3.2238 no .
C27 H17B 3.5101 no .
C27 H22 2.9123 no .
C27 H29 3.2593 no .
C29 H14B 3.2613 no .
C29 H19C 3.1956 no .
C29 H24 2.9355 no .
C29 H27 3.2611 no .
C30 H13C 3.3571 no .
C30 H14B 2.5049 no .
C30 H14C 3.4510 no .
C30 H17A 3.4694 no .
C30 H19B 3.5034 no .
C30 H19C 2.4515 no .
C30 H24 2.8294 no .
C30 H28 3.2188 no .
C31 H23 2.8014 no .
C32 H33A 3.3550 no .
C32 H33B 2.6741 no .
C32 H33C 2.7530 no .
C32 H34A 3.3212 no .
C32 H34B 2.6367 no .
C32 H34C 2.6673 no .
C33 H32A 3.3542 no .
C33 H32B 2.7578 no .
C33 H32C 2.6711 no .
C33 H34A 2.6666 no .
C33 H34B 3.3301 no .
C33 H34C 2.6705 no .
C34 H23 2.5206 no .
C34 H32A 2.6017 no .
C34 H32B 3.3196 no .
C34 H32C 2.7025 no .
C34 H33A 2.6261 no .
C34 H33B 2.7093 no .
C34 H33C 3.3298 no .
C35 H25 2.8073 no .
C36 H37A 2.6405 no .
C36 H37B 3.3343 no .
C36 H37C 2.6880 no .
C36 H38A 3.3703 no .
C36 H38B 2.8088 no .
C36 H38C 2.6687 no .
C37 H25 2.5276 no .
C37 H36A 3.3326 no .
C37 H36B 2.6266 no .
C37 H36C 2.7046 no .
C37 H38A 2.5918 no .
C37 H38B 3.3271 no .
C37 H38C 2.7523 no .
C38 H36A 2.7663 no .
C38 H36B 3.3722 no .
C38 H36C 2.7134 no .
C38 H37A 3.3318 no .
C38 H37B 2.6682 no .
C38 H37C 2.6748 no .
C39 H41 3.2184 no .
C39 H42 3.2003 no .
C39 H51A 3.3572 no .
C39 H51B 2.7759 no .
C39 H53A 2.8024 no .
C39 H53B 3.3915 no .
C39 H72A 2.8468 no .
C39 H76B 2.7581 no .
C40 H43 3.2248 no .
C40 H44 3.1874 no .
C40 H55A 2.6207 no .
C40 H55B 3.4598 no .
C40 H57A 2.7509 no .
C40 H57C 3.4573 no .
C40 H70A 2.6674 no .
C40 H74A 2.8193 no .
C41 H46 2.8020 no .
C41 H72A 3.2746 no .
C41 H76B 3.1990 no .
C42 H51A 3.4512 no .
C42 H52A 2.6536 no .
C42 H52B 2.6962 no .
C42 H53B 3.4840 no .
C43 H48 2.8146 no .
C43 H70A 3.0424 no .
C43 H74A 3.3586 no .
C44 H56A 2.7321 no .
C44 H56B 2.6690 no .
C44 H57C 3.4247 no .
C44 H70A 3.5561 no .
C45 H41 2.8091 no .
C45 H47 3.2273 no .
C45 H72A 2.3875 no .
C45 H72C 3.3458 no .
C45 H74A 3.4288 no .
C45 H76B 2.5218 no .
C45 H76C 3.4458 no .
C46 H41 2.8968 no .
C46 H48 3.2811 no .
C46 H72A 3.0896 no .
C46 H72C 3.4250 no .
C46 H76B 3.3017 no .
C48 H43 2.9226 no .
C48 H46 3.2784 no .
C48 H70A 3.2412 no .
C48 H70B 3.5328 no .
C48 H74A 3.2316 no .
C48 H74C 3.5280 no .
C49 H43 2.8269 no .
C49 H47 3.2113 no .
C49 H70A 2.4897 no .
C49 H70B 3.3907 no .
C49 H72A 3.3354 no .
C49 H74A 2.4576 no .
C49 H74C 3.3557 no .
C50 H42 2.8016 no .
C51 H52A 3.3278 no .
C51 H52B 2.6395 no .
C51 H52C 2.6927 no .
C51 H53A 2.7564 no .
C51 H53B 3.3659 no .
C51 H53C 2.7033 no .
C52 H42 2.4995 no .
C52 H51A 2.6359 no .
C52 H51B 3.3286 no .
C52 H51C 2.6936 no .
C52 H53A 3.3215 no .
C52 H53B 2.6175 no .
C52 H53C 2.6863 no .
C53 H51A 3.3673 no .
C53 H51B 2.7540 no .
C53 H51C 2.7023 no .
C53 H52A 2.6561 no .
C53 H52B 3.3231 no .
C53 H52C 2.6460 no .
C54 H44 2.8060 no .
C55 H56A 2.6369 no .
C55 H56B 3.3216 no .
C55 H56C 2.6695 no .
C55 H57A 2.8162 no .
C55 H57B 2.7048 no .
C55 H57C 3.3838 no .
C56 H44 2.5298 no .
C56 H55A 3.3018 no .
C56 H55B 2.5346 no .
C56 H55C 2.7924 no .
C56 H57A 3.3206 no .
C56 H57B 2.7369 no .
C56 H57C 2.5947 no .
C57 H55A 2.8739 no .
C57 H55B 3.3741 no .
C57 H55C 2.6538 no .
C57 H56A 3.3288 no .
C57 H56B 2.6413 no .
C57 H56C 2.6780 no .
C58 H53A 2.8759 no .
C58 H57A 2.7338 no .
C58 H60 3.2120 no .
C58 H61 3.1921 no .
C58 H70A 2.7096 no .
C58 H70C 3.3809 no .
C58 H72A 2.7198 no .
C58 H72B 3.4651 no .
C59 H51B 2.8799 no .
C59 H55A 2.7467 no .
C59 H62 3.2201 no .
C59 H63 3.1793 no .
C59 H74A 2.7142 no .
C59 H74B 3.4853 no .
C59 H76A 3.3922 no .
C59 H76B 2.7188 no .
C60 H53A 3.2199 no .
C60 H57A 3.1529 no .
C60 H65 2.7872 no .
C61 H70C 3.4157 no .
C61 H71A 2.7047 no .
C61 H71B 2.7000 no .
C61 H72B 3.5712 no .
C62 H51B 3.3363 no .
C62 H55A 3.2488 no .
C62 H67 2.8269 no .
C63 H74B 3.5563 no .
C63 H75A 2.6669 no .
C63 H75B 2.7709 no .
C63 H76A 3.4548 no .
C64 H51B 3.4967 no .
C64 H53A 2.4407 no .
C64 H53C 3.5543 no .
C64 H55A 3.4678 no .
C64 H57A 2.4752 no .
C64 H57B 3.3832 no .
C64 H60 2.8029 no .
C64 H66 3.2192 no .
C65 H53A 3.1878 no .
C65 H57A 3.1508 no .
C65 H57B 3.4416 no .
C65 H60 2.9012 no .
C65 H67 3.2652 no .
C67 H51B 3.2542 no .
C67 H55A 3.1952 no .
C67 H55C 3.2977 no .
C67 H62 2.9441 no .
C67 H65 3.2626 no .
C68 H51B 2.5015 no .
C68 H51C 3.5965 no .
C68 H53A 3.4694 no .
C68 H55A 2.4569 no .
C68 H55C 3.2157 no .
C68 H62 2.8450 no .
C68 H66 3.2334 no .
C69 H61 2.8251 no .
C70 H71A 3.3185 no .
C70 H71B 2.6139 no .
C70 H71C 2.6868 no .
C70 H72A 2.8200 no .
C70 H72B 3.3672 no .
C70 H72C 2.6724 no .
C71 H61 2.5402 no .
C71 H70A 3.3152 no .
C71 H70B 2.7184 no .
C71 H70C 2.5853 no .
C71 H72A 3.3139 no .
C71 H72B 2.5719 no .
C71 H72C 2.7478 no .
C72 H70A 2.7964 no .
C72 H70B 2.6967 no .
C72 H70C 3.3687 no .
C72 H71A 2.6604 no .
C72 H71B 3.3205 no .
C72 H71C 2.6561 no .
C73 H63 2.8100 no .
C74 H75A 2.6728 no .
C74 H75B 3.3194 no .
C74 H75C 2.6212 no .
C74 H76A 3.3703 no .
C74 H76B 2.7995 no .
C74 H76C 2.6884 no .
C75 H63 2.5365 no .
C75 H74A 3.3113 no .
C75 H74B 2.5423 no .
C75 H74C 2.7536 no .
C75 H76A 2.6146 no .
C75 H76B 3.3373 no .
C75 H76C 2.7338 no .
C76 H74A 2.8370 no .
C76 H74B 3.3638 no .
C76 H74C 2.6572 no .
C76 H75A 3.3344 no .
C76 H75B 2.6260 no .
C76 H75C 2.7308 no .
C78 H79A 2.6169 no .
C78 H79B 2.5508 no .
C79 H78A 2.7078 no .
C79 H78B 2.4967 no .
C82 H83A 2.5868 no .
C82 H83B 2.5581 no .
C83 H82A 2.5698 no .
C83 H82B 2.5619 no .
H3 H4 2.4620 no .
H3 H8 2.4120 no .
H4 H15A 2.2926 no .
H4 H15B 2.2638 no .
H4 H15C 3.4828 no .
H5 H6 2.4633 no .
H5 H10 2.4106 no .
H5 H36A 3.5392 no .
H6 H18A 2.2920 no .
H6 H18B 2.2430 no .
H6 H18C 3.4752 no .
H6 H19A 3.5750 no .
H8 H9 2.3459 no .
H8 H38B 3.5584 no .
H9 H10 2.3503 no .
H10 H32B 3.5620 no .
H10 H36A 3.5198 no .
H13A H14C 3.5939 no .
H13A H15A 2.3804 no .
H13A H15B 3.4984 no .
H13A H15C 2.8632 no .
H13B H14A 3.5930 no .
H13B H14B 3.0352 no .
H13B H14C 2.5184 no .
H13B H15A 3.0179 no .
H13B H15C 2.5642 no .
H13C H14B 2.7138 no .
H13C H14C 3.0942 no .
H13C H15A 3.5041 no .
H13C H15C 3.5955 no .
H13C H27 3.5458 no .
H14A H15A 3.5166 no .
H14A H15B 2.4042 no .
H14A H15C 2.9028 no .
H14B H15B 3.5202 no .
H14B H15C 3.5934 no .
H14C H15B 2.9878 no .
H14C H15C 2.5453 no .
H17A H18B 3.5126 no .
H17A H18C 3.5671 no .
H17A H19B 3.1270 no .
H17A H19C 2.6845 no .
H17B H18B 3.1210 no .
H17B H18C 2.5621 no .
H17B H19A 3.5554 no .
H17B H19B 2.4751 no .
H17B H19C 2.9303 no .
H17C H18A 3.4929 no .
H17C H18B 2.4092 no .
H17C H18C 2.7542 no .
H17C H19B 3.5559 no .
H18A H19A 2.3792 no .
H18A H19B 2.8997 no .
H18A H19C 3.4986 no .
H18B H19A 3.4993 no .
H18B H19B 3.5975 no .
H18C H19A 2.9839 no .
H18C H19B 2.5632 no .
H19C H29 3.5887 no .
H22 H23 2.4596 no .
H22 H27 2.3999 no .
H23 H34A 2.2136 no .
H23 H34B 2.3374 no .
H23 H34C 3.4801 no .
H24 H25 2.4542 no .
H24 H29 2.4247 no .
H25 H37A 2.2529 no .
H25 H37B 2.3114 no .
H25 H37C 3.4885 no .
H27 H28 2.3341 no .
H28 H29 2.3499 no .
H32A H33B 3.5493 no .
H32A H34A 3.5033 no .
H32A H34B 2.3904 no .
H32A H34C 2.8813 no .
H32B H33B 3.0107 no .
H32B H33C 2.6341 no .
H32B H34B 3.5105 no .
H32B H34C 3.5820 no .
H32C H33A 3.5499 no .
H32C H33B 2.4555 no .
H32C H33C 2.9989 no .
H32C H34A 3.5942 no .
H32C H34B 2.9853 no .
H32C H34C 2.5316 no .
H33A H34A 2.4362 no .
H33A H34B 3.5297 no .
H33A H34C 2.8929 no .
H33B H34A 3.0107 no .
H33B H34B 3.5939 no .
H33B H34C 2.5297 no .
H33C H34A 3.5399 no .
H33C H34C 3.5829 no .
H36A H37A 3.5224 no .
H36A H37C 3.5957 no .
H36A H38B 2.6831 no .
H36A H38C 2.9655 no .
H36B H37A 2.4071 no .
H36B H37B 3.5213 no .
H36B H37C 2.9232 no .
H36B H38C 3.5588 no .
H36C H37A 2.9685 no .
H36C H37C 2.5420 no .
H36C H38A 3.5660 no .
H36C H38B 3.0968 no .
H36C H38C 2.4751 no .
H37A H38A 3.5037 no .
H37B H38A 2.4027 no .
H37B H38B 3.5168 no .
H37B H38C 3.0680 no .
H37C H38A 2.8394 no .
H37C H38B 3.5992 no .
H37C H38C 2.5819 no .
H41 H42 2.4750 no .
H41 H46 2.3880 no .
H42 H52A 2.2249 no .
H42 H52B 2.2756 no .
H42 H52C 3.4582 no .
H43 H44 2.4667 no .
H43 H48 2.4132 no .
H43 H70A 3.5106 no .
H44 H56A 2.3482 no .
H44 H56B 2.2193 no .
H44 H56C 3.4891 no .
H44 H57C 3.5894 no .
H46 H47 2.3570 no .
H46 H72A 3.5389 no .
H47 H48 2.3306 no .
H48 H70A 3.5964 no .
H51A H52A 3.5243 no .
H51A H52B 2.4186 no .
H51A H52C 2.9462 no .
H51A H53C 3.5836 no .
H51B H52B 3.5267 no .
H51B H52C 3.5944 no .
H51B H53A 2.6196 no .
H51B H53C 3.0200 no .
H51C H52A 3.5933 no .
H51C H52B 2.9527 no .
H51C H52C 2.5379 no .
H51C H53A 3.0222 no .
H51C H53B 3.5811 no .
H51C H53C 2.5065 no .
H52A H53A 3.5340 no .
H52A H53B 2.4277 no .
H52A H53C 2.9905 no .
H52B H53B 3.5254 no .
H52B H53C 3.5729 no .
H52C H53A 3.5592 no .
H52C H53B 2.8737 no .
H52C H53C 2.4906 no .
H55A H56A 3.4514 no .
H55A H57A 2.7926 no .
H55A H57B 3.1384 no .
H55B H56A 2.3297 no .
H55B H56B 3.4551 no .
H55B H56C 2.7683 no .
H55B H57B 3.5331 no .
H55C H56A 3.1045 no .
H55C H56C 2.6403 no .
H55C H57A 2.9728 no .
H55C H57B 2.4349 no .
H55C H57C 3.5378 no .
H55C H67 3.5885 no .
H56A H57C 3.5000 no .
H56B H57A 3.4997 no .
H56B H57B 3.0234 no .
H56B H57C 2.3815 no .
H56C H57A 3.5964 no .
H56C H57B 2.5737 no .
H56C H57C 2.8660 no .
H57A H65 3.4888 no .
H60 H61 2.4754 no .
H60 H65 2.3822 no .
H61 H71A 2.2939 no .
H61 H71B 2.2873 no .
H61 H71C 3.5001 no .
H62 H63 2.4534 no .
H62 H67 2.4330 no .
H63 H75A 2.2350 no .
H63 H75B 2.3515 no .
H63 H75C 3.4972 no .
H65 H66 2.3355 no .
H66 H67 2.3625 no .
H70A H71B 3.4831 no .
H70A H72A 2.7252 no .
H70A H72C 3.0061 no .
H70B H71B 2.9772 no .
H70B H71C 2.5720 no .
H70B H72A 3.0785 no .
H70B H72B 3.5508 no .
H70B H72C 2.4582 no .
H70C H71A 3.4803 no .
H70C H71B 2.3505 no .
H70C H71C 2.8881 no .
H70C H72C 3.5483 no .
H71A H72A 3.5025 no .
H71A H72B 2.3877 no .
H71A H72C 3.0741 no .
H71B H72B 3.4889 no .
H71C H72A 3.5842 no .
H71C H72B 2.8065 no .
H71C H72C 2.5716 no .
H74A H75A 3.5005 no .
H74A H75C 3.5605 no .
H74A H76B 2.7484 no .
H74A H76C 3.0925 no .
H74B H75A 2.3820 no .
H74B H75B 3.4743 no .
H74B H75C 2.7268 no .
H74B H76C 3.5324 no .
H74C H75A 3.1134 no .
H74C H75C 2.5518 no .
H74C H76A 3.5365 no .
H74C H76B 2.9875 no .
H74C H76C 2.4343 no .
H75A H76A 3.4955 no .
H75B H76A 2.3717 no .
H75B H76B 3.5033 no .
H75B H76C 2.9695 no .
H75C H76A 2.9491 no .
H75C H76C 2.6127 no .
H77A H78A 2.3446 no .
H77A H78B 2.8387 no .
H77B H78A 2.8388 no .
H77B H78B 2.3450 no .
H77C H78A 2.3307 no .
H77C H78B 2.3300 no .
H78A H79A 2.5633 no .
H78A H79B 3.0023 no .
H78B H79A 2.7659 no .
H78B H79B 2.2635 no .
H79A H80A 2.8483 no .
H79A H80B 2.3173 no .
H79A H80C 2.3937 no .
H79B H80A 2.4001 no .
H79B H80B 2.8476 no .
H79B H80C 2.3115 no .
H81A H82A 2.7535 no .
H81A H82B 2.1998 no .
H81B H82A 2.3032 no .
H81B H82B 2.7573 no .
H81C H82A 2.1742 no .
H81C H82B 2.2740 no .
H82A H83A 2.8960 no .
H82A H83B 2.3706 no .
H82B H83A 2.3933 no .
H82B H83B 2.8357 no .
H83A H84A 2.7841 no .
H83A H84B 2.2153 no .
H83A H84C 2.3413 no .
H83B H84A 2.3644 no .
H83B H84B 2.7797 no .
H83B H84C 2.1964 no .
P1 H36C 3.5177 no 2_656
P1 H37B 3.5809 no .
P1 H52C 3.4204 no 2_556
P1 H62 3.5326 no .
P1 H67 3.2107 no .
P2 H5 3.5899 no 2_666
P2 H10 3.2900 no 2_666
P2 H19B 3.2533 no 2_566
P2 H41 3.4220 no .
P2 H46 3.1783 no .
P3 H3 3.5694 no 2_656
P3 H8 3.1842 no 2_656
P3 H14C 3.1522 no 2_556
P3 H57B 3.3760 no .
P4 H27 3.3626 no 1_654
P4 H43 3.2577 no .
P4 H70B 3.4200 no 2_665
P4 H71A 3.5771 no 1_655
F1 H37B 3.5794 no .
F1 H51C 2.9102 no 2_556
F1 H52C 2.7026 no 2_556
F1 H53C 2.5937 no 2_556
F1 H75A 3.3797 no 2_656
F1 H80A 3.3102 no 2_656
F1 H80C 3.3921 no 2_656
F2 H36C 2.7278 no 2_656
F2 H37A 3.1721 no .
F2 H37B 2.5539 no .
F2 H37C 2.9359 no .
F2 H37C 3.3403 no 2_656
F2 H62 3.4319 no .
F2 H63 2.6153 no 2_656
F2 H75A 2.8096 no 2_656
F2 H75B 2.8424 no 2_656
F2 H80C 3.2750 no 2_656
F3 H9 3.2291 no 2_656
F3 H10 2.7508 no 2_656
F3 H36C 3.0258 no 2_656
F3 H52C 2.6890 no 2_556
F3 H75A 3.3564 no 2_656
F3 H75B 2.8672 no 2_656
F3 H75C 3.3385 no 2_656
F4 H9 3.1007 no 2_656
F4 H36C 2.9160 no 2_656
F4 H38C 2.5145 no 2_656
F4 H62 2.5453 no .
F4 H67 2.3607 no .
F5 H9 3.0625 no 2_656
F5 H24 2.6341 no 2_556
F5 H51C 3.5802 no 2_556
F5 H52C 3.1541 no 2_556
F5 H66 3.4401 no .
F5 H67 2.8688 no .
F6 H25 3.0655 no .
F6 H37A 2.7214 no .
F6 H37B 2.9632 no .
F6 H62 2.8676 no .
F6 H67 2.6625 no .
F7 H5 2.3015 no 2_666
F7 H10 2.6817 no 2_666
F7 H18B 3.5283 no .
F7 H52A 3.1833 no 2_566
F7 H81A 2.5131 no 2_666
F7 H81B 3.2556 no 2_666
F7 H81C 3.3090 no .
F8 H18A 3.0596 no .
F8 H18B 2.6647 no .
F8 H18C 2.8828 no .
F8 H18C 3.2160 no 2_566
F8 H19B 2.4613 no 2_566
F8 H41 3.3432 no .
F8 H42 2.5904 no 2_566
F8 H52A 2.7940 no 2_566
F8 H52B 2.8234 no 2_566
F9 H6 2.9369 no .
F9 H18A 2.7383 no .
F9 H18B 2.9810 no .
F9 H41 2.7475 no .
F9 H46 2.6697 no .
F9 H81A 3.3541 no 2_666
F9 H81C 2.8423 no .
F9 H82A 3.3751 no .
F10 H17B 2.5912 no 2_566
F10 H19B 2.7270 no 2_566
F10 H28 3.4814 no 2_566
F10 H41 2.4693 no .
F10 H46 2.3114 no .
F11 H5 3.1851 no 2_666
F11 H10 2.8096 no 2_666
F11 H28 3.5242 no 2_566
F11 H32A 3.3379 no 2_666
F11 H32B 3.3692 no 2_666
F11 H32C 2.8591 no 2_666
F11 H46 2.8591 no .
F11 H47 3.5204 no .
F11 H81C 3.5578 no .
F11 H82A 3.3056 no .
F12 H9 3.3025 no 2_666
F12 H10 2.6377 no 2_666
F12 H19B 2.8117 no 2_566
F12 H28 3.4973 no 2_566
F12 H29 2.8639 no 2_566
F12 H52A 3.3946 no 2_566
F12 H52B 2.9434 no 2_566
F12 H52C 3.3501 no 2_566
F13 H13B 2.5769 no 2_556
F13 H14C 2.5206 no 2_556
F13 H15B 3.5111 no 1_554
F13 H15C 2.8206 no 2_556
F13 H77A 2.7584 no 2_655
F13 H77C 2.7176 no 2_655
F13 H78A 3.2801 no 2_655
F14 H8 2.6190 no 2_656
F14 H9 3.1662 no 2_656
F14 H14C 2.6698 no 2_556
F14 H29 2.9947 no 2_556
F14 H66 3.2498 no .
F15 H14A 3.4652 no 2_556
F15 H14C 2.5941 no 2_556
F15 H15A 2.8861 no 1_554
F15 H15B 3.4500 no 1_554
F15 H15C 3.5471 no 1_554
F15 H15C 3.3187 no 2_556
F15 H57B 2.6906 no .
F15 H65 3.0513 no .
F15 H66 3.3008 no .
F16 H3 2.3505 no 2_656
F16 H8 2.3437 no 2_656
F16 H55C 2.3193 no .
F16 H56C 3.0610 no .
F16 H57B 2.6678 no .
F17 H4 2.4437 no 1_554
F17 H15A 2.8515 no 1_554
F17 H15B 2.7382 no 1_554
F17 H56A 2.4948 no 2_655
F17 H56B 3.2178 no 2_655
F17 H56C 3.2343 no .
F17 H56C 3.1948 no 2_655
F17 H57B 2.9536 no .
F17 H77C 3.5503 no 2_655
F17 H78A 2.8407 no 2_655
F18 H3 3.0597 no 2_656
F18 H8 2.8744 no 2_656
F18 H33B 3.2486 no 2_656
F18 H44 2.7836 no 2_655
F18 H56A 3.0043 no 2_655
F18 H56B 2.7796 no 2_655
F18 H77C 3.0812 no 2_655
F19 H23 2.4325 no 2_666
F19 H34A 2.9253 no 2_666
F19 H34B 2.9907 no 2_666
F19 H70B 2.5453 no 2_665
F19 H71A 2.6262 no 1_655
F19 H71B 3.2346 no 1_655
F19 H71C 3.2074 no 1_655
F19 H71C 2.9130 no 2_665
F19 H72C 3.5917 no 2_665
F19 H84C 3.2788 no .
F20 H22 3.0589 no 1_654
F20 H27 2.3952 no 1_654
F20 H47 3.4006 no 2_665
F20 H70B 2.9028 no 2_665
F20 H71C 3.5893 no 2_665
F20 H72C 2.5420 no 2_665
F21 H22 3.0365 no 1_654
F21 H27 2.7809 no 1_654
F21 H61 2.7028 no 1_655
F21 H71A 2.9205 no 1_655
F21 H71B 2.6874 no 1_655
F21 H77B 3.2029 no .
F21 H77C 3.5357 no .
F22 H27 3.2183 no 1_654
F22 H28 3.5812 no 1_654
F22 H33B 3.3999 no 1_554
F22 H34C 2.9177 no 1_554
F22 H43 2.5716 no .
F22 H77C 3.3253 no .
F23 H34B 3.3470 no 2_666
F23 H43 2.4018 no .
F23 H48 2.7990 no .
F23 H61 3.4592 no 1_655
F23 H71A 3.4189 no 1_655
F23 H77B 3.0649 no .
F23 H83B 3.5535 no .
F23 H84C 2.6814 no .
F24 H34A 3.0021 no 2_666
F24 H34B 3.1847 no 2_666
F24 H34C 3.0885 no 1_554
F24 H34C 3.4203 no 2_666
F24 H43 3.2659 no .
F24 H48 3.1985 no .
F24 H48 3.2362 no 2_665
F24 H70B 3.0430 no 2_665
O1 H14A 3.4669 no 2_656
O1 H60 2.4109 no 1_655
O1 H65 3.0187 no 1_655
O1 H74B 3.4619 no .
O2 H74C 2.7459 no .
O2 H75C 3.3363 no .
O2 H76C 3.3788 no .
N5 H82B 3.1781 no 2_666
N8 H70C 3.5650 no 1_556
N8 H83A 3.5618 no 2_666
N15 H78B 3.0635 no .
N18 H84B 3.2709 no 1_455
N20 H79B 3.5388 no .
C3 H55B 3.4386 no 2_656
C3 H55C 3.4216 no 2_656
C3 H56B 3.0567 no 1_556
C3 H56C 3.4935 no 2_656
C4 H56B 3.2357 no 1_556
C4 H56C 3.5625 no 1_556
C4 H57C 3.2381 no 1_556
C5 H81B 3.3086 no .
C5 H81C 3.3355 no 2_666
C5 H82B 3.1968 no 2_666
C6 H76A 3.4432 no .
C6 H81A 3.2393 no 2_666
C6 H81B 3.4163 no .
C6 H81C 3.5937 no .
C6 H81C 3.2814 no 2_666
C6 H82B 2.8952 no 2_666
C9 H29 3.2283 no 1_655
C13 H77A 3.5002 no 1_456
C15 H15C 3.3415 no 2_557
C18 H41 3.5827 no .
C18 H42 3.5856 no .
C18 H42 3.4508 no 2_566
C19 H42 3.4163 no .
C19 H52B 3.0537 no .
C22 H71B 3.0070 no 1_556
C22 H71C 3.5418 no 2_566
C22 H72B 3.5768 no 2_566
C22 H72C 3.5480 no 2_566
C23 H70B 3.5846 no 1_556
C23 H70C 3.0410 no 1_556
C23 H71B 3.2248 no 1_556
C23 H83A 3.4021 no 2_666
C25 H51A 3.3585 no .
C25 H80B 3.5401 no 2_656
C25 H80C 3.5395 no 2_656
C29 H9 3.3483 no 1_455
C32 H47 3.1706 no 2_666
C32 H82A 3.5340 no 2_666
C32 H82B 3.4962 no 2_666
C33 H44 3.4337 no 1_556
C34 H47 3.2369 no 2_666
C34 H70B 3.4846 no 1_556
C34 H70C 3.5502 no 1_556
C36 H63 3.4736 no .
C36 H75B 3.0704 no .
C36 H76A 3.4808 no .
C37 H62 3.4378 no .
C37 H63 3.5684 no .
C37 H63 3.5760 no 2_656
C37 H80C 3.1203 no 2_656
C38 H62 3.4364 no 2_656
C38 H79A 3.4574 no 2_656
C38 H80C 3.4217 no 2_656
C41 H17B 3.3688 no 2_566
C41 H18A 3.0771 no .
C41 H18C 3.4527 no 2_566
C42 H18A 3.2154 no .
C42 H18C 3.3647 no 2_566
C42 H19A 3.1926 no .
C43 H33A 3.4866 no 1_554
C43 H77C 3.3414 no .
C43 H78B 3.3270 no .
C44 H33A 3.1406 no 1_554
C44 H33B 3.5046 no 1_554
C44 H77C 2.9620 no .
C44 H78B 2.8294 no .
C46 H82A 3.5505 no .
C47 H32A 3.5864 no 2_666
C47 H34C 3.5149 no 2_666
C47 H82A 3.4217 no .
C47 H83B 3.3955 no .
C48 H83B 3.3660 no .
C52 H19A 3.5803 no .
C53 H80A 3.3570 no 1_455
C54 H78B 3.5336 no .
C55 H3 3.3025 no 2_656
C55 H78B 3.4209 no .
C56 H3 3.5139 no 1_554
C56 H3 3.5659 no 2_656
C56 H4 3.5444 no 1_554
C56 H4 3.5640 no 2_656
C56 H56C 3.4139 no 2_655
C56 H78A 3.5048 no .
C56 H78B 3.5358 no .
C57 H4 3.5298 no 1_554
C57 H15A 3.2086 no 1_554
C60 H77A 3.0728 no 1_455
C60 H77B 3.0842 no 1_455
C61 H77A 3.3501 no 1_455
C61 H77B 3.0650 no 1_455
C61 H84A 3.5558 no 1_455
C61 H84B 3.2604 no 1_455
C61 H84C 3.1867 no 1_455
C62 H37A 3.0305 no .
C62 H37C 3.5770 no .
C62 H38C 3.2952 no 2_656
C63 H36B 3.2499 no .
C63 H36C 3.5603 no .
C63 H37A 3.2637 no .
C63 H37C 3.5140 no .
C63 H79B 3.4972 no .
C65 H80A 3.3613 no 1_455
C65 H80B 2.9791 no 1_455
C66 H80B 3.2698 no 1_455
C70 H23 3.2923 no 1_554
C70 H34A 2.9682 no 1_554
C71 H22 3.4268 no 1_554
C71 H22 3.5664 no 2_566
C71 H23 3.5137 no 1_554
C71 H71C 3.2128 no 2_565
C71 H84C 3.3346 no 1_455
C72 H22 3.4013 no 2_566
C72 H84B 3.2393 no 1_455
C74 H79B 3.3770 no .
C74 H84A 3.0202 no .
C75 H36C 3.4875 no .
C75 H81B 3.5982 no .
C76 H81B 3.0044 no .
C77 H13B 3.5662 no 1_654
C77 H44 3.2419 no .
C77 H60 2.8009 no 1_655
C77 H61 3.2141 no 1_655
C78 H15B 3.5523 no 2_656
C78 H44 3.3794 no .
C78 H55B 3.3573 no .
C78 H56A 3.0749 no .
C78 H60 3.1095 no 1_655
C79 H14A 3.3252 no 2_656
C79 H38A 3.0898 no 2_656
C79 H55B 3.4475 no .
C79 H65 3.5704 no 1_655
C79 H74B 3.2887 no .
C80 H14A 3.5545 no 2_656
C80 H37B 3.1396 no 2_656
C80 H38A 3.1665 no 2_656
C80 H53C 3.5510 no 1_655
C80 H65 3.0760 no 1_655
C80 H75A 3.3216 no .
C81 H5 3.2609 no .
C81 H6 3.3488 no .
C81 H6 3.2302 no 2_666
C81 H76C 2.9397 no .
C81 H81C 3.2508 no 2_666
C82 H32A 3.1032 no 2_666
C82 H74C 3.4962 no .
C82 H76C 3.2111 no .
C83 H32A 3.1833 no 2_666
C83 H34B 3.4049 no 2_666
C83 H74C 3.0169 no .
C84 H53B 3.3475 no 1_655
C84 H61 3.3975 no 1_655
C84 H71A 3.1381 no 1_655
C84 H72B 3.1495 no 1_655
C84 H74C 3.1073 no .
H3 P3 3.5694 no 2_656
H3 F16 2.3505 no 2_656
H3 F18 3.0597 no 2_656
H3 C55 3.3025 no 2_656
H3 C56 3.5139 no 1_556
H3 C56 3.5659 no 2_656
H3 H55B 3.0767 no 2_656
H3 H55C 2.7105 no 2_656
H3 H56A 3.5739 no 2_656
H3 H56B 2.8435 no 1_556
H3 H56C 3.3442 no 1_556
H3 H56C 2.8567 no 2_656
H4 F17 2.4437 no 1_556
H4 C56 3.5444 no 1_556
H4 C56 3.5640 no 2_656
H4 C57 3.5298 no 1_556
H4 H56A 3.0340 no 2_656
H4 H56B 3.1739 no 1_556
H4 H56C 3.0772 no 1_556
H4 H56C 3.1746 no 2_656
H4 H57B 3.1706 no 1_556
H4 H57C 3.0508 no 1_556
H4 H78A 3.2006 no 2_656
H5 P2 3.5899 no 2_666
H5 F7 2.3015 no 2_666
H5 F11 3.1851 no 2_666
H5 C81 3.2609 no .
H5 H81A 3.1194 no .
H5 H81B 2.7543 no .
H5 H81C 3.3989 no .
H5 H81C 3.1232 no 2_666
H5 H82B 3.5705 no 2_666
H6 F9 2.9369 no .
H6 C81 3.3488 no .
H6 C81 3.2302 no 2_666
H6 H76A 3.3739 no .
H6 H76C 3.4445 no .
H6 H81A 2.7256 no 2_666
H6 H81B 2.9592 no .
H6 H81C 2.8868 no .
H6 H81C 3.0066 no 2_666
H6 H82B 3.0636 no 2_666
H8 P3 3.1842 no 2_656
H8 F14 2.6190 no 2_656
H8 F16 2.3437 no 2_656
H8 F18 2.8744 no 2_656
H8 H55C 3.3630 no 2_656
H9 F3 3.2291 no 2_656
H9 F4 3.1007 no 2_656
H9 F5 3.0625 no 2_656
H9 F12 3.3025 no 2_666
H9 F14 3.1662 no 2_656
H9 C29 3.3483 no 1_655
H9 H24 3.4214 no 1_655
H9 H29 2.4520 no 1_655
H10 P2 3.2900 no 2_666
H10 F3 2.7508 no 2_656
H10 F7 2.6817 no 2_666
H10 F11 2.8096 no 2_666
H10 F12 2.6377 no 2_666
H13A H57C 2.9942 no 1_556
H13A H77A 3.3665 no 1_456
H13B F13 2.5769 no 2_556
H13B C77 3.5662 no 1_456
H13B H77A 2.7744 no 1_456
H13B H77C 3.5495 no 1_456
H14A F15 3.4652 no 2_556
H14A O1 3.4669 no 2_656
H14A C79 3.3252 no 2_656
H14A C80 3.5545 no 2_656
H14A H65 3.4813 no 2_556
H14A H79A 2.7084 no 2_656
H14A H80B 2.9157 no 2_656
H14C P3 3.1522 no 2_556
H14C F13 2.5206 no 2_556
H14C F14 2.6698 no 2_556
H14C F15 2.5941 no 2_556
H15A F15 2.8861 no 1_556
H15A F17 2.8515 no 1_556
H15A C57 3.2086 no 1_556
H15A H57B 2.7317 no 1_556
H15A H57C 2.8593 no 1_556
H15B F13 3.5111 no 1_556
H15B F15 3.4500 no 1_556
H15B F17 2.7382 no 1_556
H15B C78 3.5523 no 2_656
H15B H15C 3.1553 no 2_557
H15B H78A 2.7089 no 2_656
H15B H79A 3.5957 no 2_656
H15C F13 2.8206 no 2_556
H15C F15 3.5471 no 1_556
H15C F15 3.3187 no 2_556
H15C C15 3.3415 no 2_557
H15C H15B 3.1553 no 2_557
H15C H15C 2.7385 no 2_557
H15C H77A 3.3602 no 1_456
H17B F10 2.5912 no 2_566
H17B C41 3.3688 no 2_566
H17B H41 2.8100 no 2_566
H17C H72B 3.5825 no 2_566
H17C H82B 3.0532 no 2_666
H17C H83A 2.8442 no 2_666
H18A F8 3.0596 no .
H18A F9 2.7383 no .
H18A C41 3.0771 no .
H18A C42 3.2154 no .
H18A H18C 3.5590 no 2_566
H18A H41 2.7923 no .
H18A H42 3.0636 no .
H18B F7 3.5283 no .
H18B F8 2.6647 no .
H18B F9 2.9810 no .
H18B H42 3.2055 no 2_566
H18B H81A 2.7887 no 2_666
H18B H82B 3.2251 no 2_666
H18C F8 2.8828 no .
H18C F8 3.2160 no 2_566
H18C C41 3.4527 no 2_566
H18C C42 3.3647 no 2_566
H18C H18A 3.5590 no 2_566
H18C H18C 2.8294 no 2_566
H18C H41 3.5608 no .
H18C H41 2.9911 no 2_566
H18C H42 3.3023 no .
H18C H42 2.8007 no 2_566
H19A C42 3.1926 no .
H19A C52 3.5803 no .
H19A H42 2.9283 no .
H19A H51A 3.0569 no .
H19A H52B 2.6732 no .
H19B P2 3.2533 no 2_566
H19B F8 2.4613 no 2_566
H19B F10 2.7270 no 2_566
H19B F12 2.8117 no 2_566
H19B H42 3.0484 no .
H19B H52B 2.6658 no .
H19C H52B 3.3853 no .
H22 F20 3.0589 no 1_456
H22 F21 3.0365 no 1_456
H22 C71 3.4268 no 1_556
H22 C71 3.5664 no 2_566
H22 C72 3.4013 no 2_566
H22 H71A 3.5265 no 2_566
H22 H71B 2.6922 no 1_556
H22 H71C 3.3217 no 1_556
H22 H71C 2.8634 no 2_566
H22 H72B 3.1686 no 2_566
H22 H72C 2.8104 no 2_566
H23 F19 2.4325 no 2_666
H23 C70 3.2923 no 1_556
H23 C71 3.5137 no 1_556
H23 H70B 2.9281 no 1_556
H23 H70C 2.8065 no 1_556
H23 H71A 3.1657 no 2_566
H23 H71B 3.1092 no 1_556
H23 H71C 3.1258 no 1_556
H23 H71C 3.3400 no 2_566
H23 H83A 3.4439 no 2_666
H24 F5 2.6341 no 2_556
H24 H9 3.4214 no 1_455
H24 H66 3.1793 no 2_556
H25 F6 3.0655 no .
H25 H51A 3.2425 no .
H25 H51C 3.3115 no .
H25 H80B 3.4641 no 2_656
H25 H80C 3.2695 no 2_656
H27 P4 3.3626 no 1_456
H27 F20 2.3952 no 1_456
H27 F21 2.7809 no 1_456
H27 F22 3.2183 no 1_456
H27 H72C 3.3874 no 2_566
H28 F10 3.4814 no 2_566
H28 F11 3.5242 no 2_566
H28 F12 3.4973 no 2_566
H28 F22 3.5812 no 1_456
H28 H32C 3.4086 no 1_455
H29 F12 2.8639 no 2_566
H29 F14 2.9947 no 2_556
H29 C9 3.2283 no 1_455
H29 H9 2.4520 no 1_455
H32A F11 3.3379 no 2_666
H32A C47 3.5864 no 2_666
H32A C82 3.1032 no 2_666
H32A C83 3.1833 no 2_666
H32A H47 2.8212 no 2_666
H32A H82A 2.6615 no 2_666
H32A H82B 2.7060 no 2_666
H32A H83A 2.8483 no 2_666
H32A H83B 2.7171 no 2_666
H32B F11 3.3692 no 2_666
H32B H82B 3.4397 no 2_666
H32C F11 2.8591 no 2_666
H32C H28 3.4086 no 1_655
H32C H47 2.7175 no 2_666
H33A C43 3.4866 no 1_556
H33A C44 3.1406 no 1_556
H33A H44 3.0028 no 1_556
H33A H56B 3.4563 no 1_556
H33A H57C 3.4522 no 1_556
H33A H70C 2.9178 no 1_556
H33B F18 3.2486 no 2_656
H33B F22 3.3999 no 1_556
H33B C44 3.5046 no 1_556
H33B H44 3.0025 no 1_556
H34A F19 2.9253 no 2_666
H34A F24 3.0021 no 2_666
H34A C70 2.9682 no 1_556
H34A H43 3.5786 no 1_556
H34A H70A 3.2971 no 1_556
H34A H70B 2.5232 no 1_556
H34A H70C 2.6592 no 1_556
H34B F19 2.9907 no 2_666
H34B F23 3.3470 no 2_666
H34B F24 3.1847 no 2_666
H34B C83 3.4049 no 2_666
H34B H47 2.9661 no 2_666
H34B H48 3.0542 no 2_666
H34B H83A 3.2261 no 2_666
H34B H83B 2.7163 no 2_666
H34B H84C 3.5607 no 2_666
H34C F22 2.9177 no 1_556
H34C F24 3.0885 no 1_556
H34C F24 3.4203 no 2_666
H34C C47 3.5149 no 2_666
H34C H43 3.4829 no 1_556
H34C H47 2.7281 no 2_666
H34C H48 3.3197 no 2_666
H36A H75B 3.4137 no .
H36A H76A 3.5799 no .
H36B C63 3.2499 no .
H36B H51A 3.4625 no .
H36B H63 3.1123 no .
H36B H75B 2.8337 no .
H36B H76A 2.7560 no .
H36C P1 3.5177 no 2_656
H36C F2 2.7278 no 2_656
H36C F3 3.0258 no 2_656
H36C F4 2.9160 no 2_656
H36C C63 3.5603 no .
H36C C75 3.4875 no .
H36C H63 2.9881 no .
H36C H75B 2.5361 no .
H37A F2 3.1721 no .
H37A F6 2.7214 no .
H37A C62 3.0305 no .
H37A C63 3.2637 no .
H37A H51A 3.5249 no .
H37A H62 2.8049 no .
H37A H63 3.2457 no .
H37B P1 3.5809 no .
H37B F1 3.5794 no .
H37B F2 2.5539 no .
H37B F6 2.9632 no .
H37B C80 3.1396 no 2_656
H37B H63 3.1800 no 2_656
H37B H80B 3.4034 no 2_656
H37B H80C 2.1922 no 2_656
H37C F2 2.9359 no .
H37C F2 3.3403 no 2_656
H37C C62 3.5770 no .
H37C C63 3.5140 no .
H37C H37C 2.7210 no 2_656
H37C H62 3.2160 no .
H37C H62 3.1885 no 2_656
H37C H63 3.0705 no .
H37C H63 3.0577 no 2_656
H37C H80C 3.5690 no 2_656
H38A C79 3.0898 no 2_656
H38A C80 3.1665 no 2_656
H38A H62 3.4064 no 2_656
H38A H79A 2.5625 no 2_656
H38A H79B 3.1429 no 2_656
H38A H80B 3.4404 no 2_656
H38A H80C 2.5703 no 2_656
H38B H79A 3.5765 no 2_656
H38C F4 2.5145 no 2_656
H38C C62 3.2952 no 2_656
H38C H62 2.6520 no 2_656
H41 P2 3.4220 no .
H41 F8 3.3432 no .
H41 F9 2.7475 no .
H41 F10 2.4693 no .
H41 C18 3.5827 no .
H41 H17B 2.8100 no 2_566
H41 H18A 2.7923 no .
H41 H18C 3.5608 no .
H41 H18C 2.9911 no 2_566
H42 F8 2.5904 no 2_566
H42 C18 3.5856 no .
H42 C18 3.4508 no 2_566
H42 C19 3.4163 no .
H42 H18A 3.0636 no .
H42 H18B 3.2055 no 2_566
H42 H18C 3.3023 no .
H42 H18C 2.8007 no 2_566
H42 H19A 2.9283 no .
H42 H19B 3.0484 no .
H43 P4 3.2577 no .
H43 F22 2.5716 no .
H43 F23 2.4018 no .
H43 F24 3.2659 no .
H43 H34A 3.5786 no 1_554
H43 H34C 3.4829 no 1_554
H43 H77B 3.4285 no .
H43 H77C 3.2602 no .
H44 F18 2.7836 no 2_655
H44 C33 3.4337 no 1_554
H44 C77 3.2419 no .
H44 C78 3.3794 no .
H44 H33A 3.0028 no 1_554
H44 H33B 3.0025 no 1_554
H44 H77B 3.5931 no .
H44 H77C 2.4782 no .
H44 H78A 3.4331 no .
H44 H78B 2.9094 no .
H46 P2 3.1783 no .
H46 F9 2.6697 no .
H46 F10 2.3114 no .
H46 F11 2.8591 no .
H46 H82A 3.5136 no .
H47 F11 3.5204 no .
H47 F20 3.4006 no 2_665
H47 C32 3.1706 no 2_666
H47 C34 3.2369 no 2_666
H47 H32A 2.8212 no 2_666
H47 H32C 2.7175 no 2_666
H47 H34B 2.9661 no 2_666
H47 H34C 2.7281 no 2_666
H47 H82A 3.2936 no .
H47 H83B 3.2519 no .
H48 F23 2.7990 no .
H48 F24 3.1985 no .
H48 F24 3.2362 no 2_665
H48 H34B 3.0542 no 2_666
H48 H34C 3.3197 no 2_666
H48 H83B 3.2113 no .
H51A C25 3.3585 no .
H51A H19A 3.0569 no .
H51A H25 3.2425 no .
H51A H36B 3.4625 no .
H51A H37A 3.5249 no .
H51C F1 2.9102 no 2_556
H51C F5 3.5802 no 2_556
H51C H25 3.3115 no .
H52A F7 3.1833 no 2_566
H52A F8 2.7940 no 2_566
H52A F12 3.3946 no 2_566
H52B F8 2.8234 no 2_566
H52B F12 2.9434 no 2_566
H52B C19 3.0537 no .
H52B H19A 2.6732 no .
H52B H19B 2.6658 no .
H52B H19C 3.3853 no .
H52C P1 3.4204 no 2_556
H52C F1 2.7026 no 2_556
H52C F3 2.6890 no 2_556
H52C F5 3.1541 no 2_556
H52C F12 3.3501 no 2_566
H53A H80A 3.4004 no 1_455
H53B C84 3.3475 no 1_455
H53B H75C 3.4774 no 1_455
H53B H80A 3.5697 no 1_455
H53B H84A 3.0583 no 1_455
H53B H84B 2.7863 no 1_455
H53C F1 2.5937 no 2_556
H53C C80 3.5510 no 1_455
H53C H75A 3.5558 no 1_455
H53C H80A 2.6399 no 1_455
H55B C3 3.4386 no 2_656
H55B C78 3.3573 no .
H55B C79 3.4475 no .
H55B H3 3.0767 no 2_656
H55B H78A 3.1365 no .
H55B H78B 2.7305 no .
H55B H79A 3.0609 no .
H55B H79B 2.9945 no .
H55C F16 2.3193 no .
H55C C3 3.4216 no 2_656
H55C H3 2.7105 no 2_656
H55C H8 3.3630 no 2_656
H56A F17 2.4948 no 2_655
H56A F18 3.0043 no 2_655
H56A C78 3.0749 no .
H56A H3 3.5739 no 2_656
H56A H4 3.0340 no 2_656
H56A H77C 3.3407 no .
H56A H78A 2.5373 no .
H56A H78B 2.7689 no .
H56B F17 3.2178 no 2_655
H56B F18 2.7796 no 2_655
H56B C3 3.0567 no 1_554
H56B C4 3.2357 no 1_554
H56B H3 2.8435 no 1_554
H56B H4 3.1739 no 1_554
H56B H33A 3.4563 no 1_554
H56B H56C 3.5413 no 2_655
H56C F16 3.0610 no .
H56C F17 3.2343 no .
H56C F17 3.1948 no 2_655
H56C C3 3.4935 no 2_656
H56C C4 3.5625 no 1_554
H56C C56 3.4139 no 2_655
H56C H3 3.3442 no 1_554
H56C H3 2.8567 no 2_656
H56C H4 3.0772 no 1_554
H56C H4 3.1746 no 2_656
H56C H56B 3.5413 no 2_655
H56C H56C 2.6262 no 2_655
H57B P3 3.3760 no .
H57B F15 2.6906 no .
H57B F16 2.6678 no .
H57B F17 2.9536 no .
H57B H4 3.1706 no 1_554
H57B H15A 2.7317 no 1_554
H57C C4 3.2381 no 1_554
H57C H4 3.0508 no 1_554
H57C H13A 2.9942 no 1_554
H57C H15A 2.8593 no 1_554
H57C H33A 3.4522 no 1_554
H60 O1 2.4109 no 1_455
H60 C77 2.8009 no 1_455
H60 C78 3.1095 no 1_455
H60 H77A 2.4238 no 1_455
H60 H77B 2.6028 no 1_455
H60 H80A 3.4826 no 1_455
H61 F21 2.7028 no 1_455
H61 F23 3.4592 no 1_455
H61 C77 3.2141 no 1_455
H61 C84 3.3975 no 1_455
H61 H77A 3.0137 no 1_455
H61 H77B 2.5484 no 1_455
H61 H84A 3.4671 no 1_455
H61 H84B 3.3707 no 1_455
H61 H84C 2.8302 no 1_455
H62 P1 3.5326 no .
H62 F2 3.4319 no .
H62 F4 2.5453 no .
H62 F6 2.8676 no .
H62 C37 3.4378 no .
H62 C38 3.4364 no 2_656
H62 H37A 2.8049 no .
H62 H37C 3.2160 no .
H62 H37C 3.1885 no 2_656
H62 H38A 3.4064 no 2_656
H62 H38C 2.6520 no 2_656
H63 F2 2.6153 no 2_656
H63 C36 3.4736 no .
H63 C37 3.5684 no .
H63 C37 3.5760 no 2_656
H63 H36B 3.1123 no .
H63 H36C 2.9881 no .
H63 H37A 3.2457 no .
H63 H37B 3.1800 no 2_656
H63 H37C 3.0705 no .
H63 H37C 3.0577 no 2_656
H63 H79B 3.5582 no .
H63 H80C 3.3208 no .
H65 F15 3.0513 no .
H65 O1 3.0187 no 1_455
H65 C79 3.5704 no 1_455
H65 C80 3.0760 no 1_455
H65 H14A 3.4813 no 2_556
H65 H80A 2.9904 no 1_455
H65 H80B 2.4610 no 1_455
H66 F5 3.4401 no .
H66 F14 3.2498 no .
H66 F15 3.3008 no .
H66 H24 3.1793 no 2_556
H66 H80B 3.0056 no 1_455
H67 P1 3.2107 no .
H67 F4 2.3607 no .
H67 F5 2.8688 no .
H67 F6 2.6625 no .
H70A H34A 3.2971 no 1_554
H70B P4 3.4200 no 2_665
H70B F19 2.5453 no 2_665
H70B F20 2.9028 no 2_665
H70B F24 3.0430 no 2_665
H70B C23 3.5846 no 1_554
H70B C34 3.4846 no 1_554
H70B H23 2.9281 no 1_554
H70B H34A 2.5232 no 1_554
H70C N8 3.5650 no 1_554
H70C C23 3.0410 no 1_554
H70C C34 3.5502 no 1_554
H70C H23 2.8065 no 1_554
H70C H33A 2.9178 no 1_554
H70C H34A 2.6592 no 1_554
H71A P4 3.5771 no 1_455
H71A F19 2.6262 no 1_455
H71A F21 2.9205 no 1_455
H71A F23 3.4189 no 1_455
H71A C84 3.1381 no 1_455
H71A H22 3.5265 no 2_566
H71A H23 3.1657 no 2_566
H71A H71C 3.4504 no 2_565
H71A H84B 3.0391 no 1_455
H71A H84C 2.3951 no 1_455
H71B F19 3.2346 no 1_455
H71B F21 2.6874 no 1_455
H71B C22 3.0070 no 1_554
H71B C23 3.2248 no 1_554
H71B H22 2.6922 no 1_554
H71B H23 3.1092 no 1_554
H71B H71C 3.3001 no 2_565
H71C F19 3.2074 no 1_455
H71C F19 2.9130 no 2_665
H71C F20 3.5893 no 2_665
H71C C22 3.5418 no 2_566
H71C C71 3.2128 no 2_565
H71C H22 3.3217 no 1_554
H71C H22 2.8634 no 2_566
H71C H23 3.1258 no 1_554
H71C H23 3.3400 no 2_566
H71C H71A 3.4504 no 2_565
H71C H71B 3.3001 no 2_565
H71C H71C 2.4603 no 2_565
H72A H84B 3.4650 no 1_455
H72B C22 3.5768 no 2_566
H72B C84 3.1495 no 1_455
H72B H17C 3.5825 no 2_566
H72B H22 3.1686 no 2_566
H72B H83A 3.3100 no 1_455
H72B H84B 2.4339 no 1_455
H72B H84C 3.0971 no 1_455
H72C F19 3.5917 no 2_665
H72C F20 2.5420 no 2_665
H72C C22 3.5480 no 2_566
H72C H22 2.8104 no 2_566
H72C H27 3.3874 no 2_566
H74A H79B 3.5875 no .
H74A H84A 3.5626 no .
H74B O1 3.4619 no .
H74B C79 3.2887 no .
H74B H78B 3.1599 no .
H74B H79B 2.5397 no .
H74B H80A 3.3822 no .
H74B H84A 2.7841 no .
H74C O2 2.7459 no .
H74C C82 3.4962 no .
H74C C83 3.0169 no .
H74C C84 3.1073 no .
H74C H81B 3.5242 no .
H74C H82A 3.3238 no .
H74C H83B 2.8459 no .
H74C H84A 2.4067 no .
H75A F1 3.3797 no 2_656
H75A F2 2.8096 no 2_656
H75A F3 3.3564 no 2_656
H75A C80 3.3216 no .
H75A H53C 3.5558 no 1_655
H75A H79B 3.1593 no .
H75A H80A 2.8929 no .
H75A H80C 3.0421 no .
H75B F2 2.8424 no 2_656
H75B F3 2.8672 no 2_656
H75B C36 3.0704 no .
H75B H36A 3.4137 no .
H75B H36B 2.8337 no .
H75B H36C 2.5361 no .
H75C F3 3.3385 no 2_656
H75C O2 3.3363 no .
H75C H53B 3.4774 no 1_655
H75C H81B 2.9330 no .
H76A C6 3.4432 no .
H76A C36 3.4808 no .
H76A H6 3.3739 no .
H76A H36A 3.5799 no .
H76A H36B 2.7560 no .
H76A H81B 3.1734 no .
H76C O2 3.3788 no .
H76C C81 2.9397 no .
H76C C82 3.2111 no .
H76C H6 3.4445 no .
H76C H81B 2.1254 no .
H76C H81C 3.2825 no .
H76C H82A 2.9533 no .
H77A F13 2.7584 no 2_655
H77A C13 3.5002 no 1_654
H77A C60 3.0728 no 1_655
H77A C61 3.3501 no 1_655
H77A H13A 3.3665 no 1_654
H77A H13B 2.7744 no 1_654
H77A H15C 3.3602 no 1_654
H77A H60 2.4238 no 1_655
H77A H61 3.0137 no 1_655
H77B F21 3.2029 no .
H77B F23 3.0649 no .
H77B C60 3.0842 no 1_655
H77B C61 3.0650 no 1_655
H77B H43 3.4285 no .
H77B H44 3.5931 no .
H77B H60 2.6028 no 1_655
H77B H61 2.5484 no 1_655
H77B H84A 3.5265 no .
H77B H84C 3.5860 no .
H77C F13 2.7176 no 2_655
H77C F17 3.5503 no 2_655
H77C F18 3.0812 no 2_655
H77C F21 3.5357 no .
H77C F22 3.3253 no .
H77C C43 3.3414 no .
H77C C44 2.9620 no .
H77C H13B 3.5495 no 1_654
H77C H43 3.2602 no .
H77C H44 2.4782 no .
H77C H56A 3.3407 no .
H78A F13 3.2801 no 2_655
H78A F17 2.8407 no 2_655
H78A C56 3.5048 no .
H78A H4 3.2006 no 2_656
H78A H15B 2.7089 no 2_656
H78A H44 3.4331 no .
H78A H55B 3.1365 no .
H78A H56A 2.5373 no .
H78B N15 3.0635 no .
H78B C43 3.3270 no .
H78B C44 2.8294 no .
H78B C54 3.5336 no .
H78B C55 3.4209 no .
H78B C56 3.5358 no .
H78B H44 2.9094 no .
H78B H55B 2.7305 no .
H78B H56A 2.7689 no .
H78B H74B 3.1599 no .
H79A C38 3.4574 no 2_656
H79A H14A 2.7084 no 2_656
H79A H15B 3.5957 no 2_656
H79A H38A 2.5625 no 2_656
H79A H38B 3.5765 no 2_656
H79A H55B 3.0609 no .
H79B N20 3.5388 no .
H79B C63 3.4972 no .
H79B C74 3.3770 no .
H79B H38A 3.1429 no 2_656
H79B H55B 2.9945 no .
H79B H63 3.5582 no .
H79B H74A 3.5875 no .
H79B H74B 2.5397 no .
H79B H75A 3.1593 no .
H80A F1 3.3102 no 2_656
H80A C53 3.3570 no 1_655
H80A C65 3.3613 no 1_655
H80A H53A 3.4004 no 1_655
H80A H53B 3.5697 no 1_655
H80A H53C 2.6399 no 1_655
H80A H60 3.4826 no 1_655
H80A H65 2.9904 no 1_655
H80A H74B 3.3822 no .
H80A H75A 2.8929 no .
H80B C25 3.5401 no 2_656
H80B C65 2.9791 no 1_655
H80B C66 3.2698 no 1_655
H80B H14A 2.9157 no 2_656
H80B H25 3.4641 no 2_656
H80B H37B 3.4034 no 2_656
H80B H38A 3.4404 no 2_656
H80B H65 2.4610 no 1_655
H80B H66 3.0056 no 1_655
H80C F1 3.3921 no 2_656
H80C F2 3.2750 no 2_656
H80C C25 3.5395 no 2_656
H80C C37 3.1203 no 2_656
H80C C38 3.4217 no 2_656
H80C H25 3.2695 no 2_656
H80C H37B 2.1922 no 2_656
H80C H37C 3.5690 no 2_656
H80C H38A 2.5703 no 2_656
H80C H63 3.3208 no .
H80C H75A 3.0421 no .
H81A F7 2.5131 no 2_666
H81A F9 3.3541 no 2_666
H81A C6 3.2393 no 2_666
H81A H5 3.1194 no .
H81A H6 2.7256 no 2_666
H81A H18B 2.7887 no 2_666
H81A H81C 3.0041 no 2_666
H81B F7 3.2556 no 2_666
H81B C5 3.3086 no .
H81B C6 3.4163 no .
H81B C75 3.5982 no .
H81B C76 3.0044 no .
H81B H5 2.7543 no .
H81B H6 2.9592 no .
H81B H74C 3.5242 no .
H81B H75C 2.9330 no .
H81B H76A 3.1734 no .
H81B H76C 2.1254 no .
H81C F7 3.3090 no .
H81C F9 2.8423 no .
H81C F11 3.5578 no .
H81C C5 3.3355 no 2_666
H81C C6 3.5937 no .
H81C C6 3.2814 no 2_666
H81C C81 3.2508 no 2_666
H81C H5 3.3989 no .
H81C H5 3.1232 no 2_666
H81C H6 2.8868 no .
H81C H6 3.0066 no 2_666
H81C H76C 3.2825 no .
H81C H81A 3.0041 no 2_666
H81C H81C 2.6931 no 2_666
H82A F9 3.3751 no .
H82A F11 3.3056 no .
H82A C32 3.5340 no 2_666
H82A C46 3.5505 no .
H82A C47 3.4217 no .
H82A H32A 2.6615 no 2_666
H82A H46 3.5136 no .
H82A H47 3.2936 no .
H82A H74C 3.3238 no .
H82A H76C 2.9533 no .
H82B N5 3.1781 no 2_666
H82B C5 3.1968 no 2_666
H82B C6 2.8952 no 2_666
H82B C32 3.4962 no 2_666
H82B H5 3.5705 no 2_666
H82B H6 3.0636 no 2_666
H82B H17C 3.0532 no 2_666
H82B H18B 3.2251 no 2_666
H82B H32A 2.7060 no 2_666
H82B H32B 3.4397 no 2_666
H83A N8 3.5618 no 2_666
H83A C23 3.4021 no 2_666
H83A H17C 2.8442 no 2_666
H83A H23 3.4439 no 2_666
H83A H32A 2.8483 no 2_666
H83A H34B 3.2261 no 2_666
H83A H72B 3.3100 no 1_655
H83B F23 3.5535 no .
H83B C47 3.3955 no .
H83B C48 3.3660 no .
H83B H32A 2.7171 no 2_666
H83B H34B 2.7163 no 2_666
H83B H47 3.2519 no .
H83B H48 3.2113 no .
H83B H74C 2.8459 no .
H84A C61 3.5558 no 1_655
H84A C74 3.0202 no .
H84A H53B 3.0583 no 1_655
H84A H61 3.4671 no 1_655
H84A H74A 3.5626 no .
H84A H74B 2.7841 no .
H84A H74C 2.4067 no .
H84A H77B 3.5265 no .
H84B N18 3.2709 no 1_655
H84B C61 3.2604 no 1_655
H84B C72 3.2393 no 1_655
H84B H53B 2.7863 no 1_655
H84B H61 3.3707 no 1_655
H84B H71A 3.0391 no 1_655
H84B H72A 3.4650 no 1_655
H84B H72B 2.4339 no 1_655
H84C F19 3.2788 no .
H84C F23 2.6814 no .
H84C C61 3.1867 no 1_655
H84C C71 3.3346 no 1_655
H84C H34B 3.5607 no 2_666
H84C H61 2.8302 no 1_655
H84C H71A 2.3951 no 1_655
H84C H72B 3.0971 no 1_655
H84C H77B 3.5860 no .

loop_
_geom_torsion_atom_site_label_1
_geom_torsion_atom_site_label_2
_geom_torsion_atom_site_label_3
_geom_torsion_atom_site_label_4
_geom_torsion
_geom_torsion_publ_flag
N1 Ru1 C1 N2 1.2(3) no
N1 Ru1 C1 N3 -177.7(7) no
C1 Ru1 N1 C7 -1.5(3) no
C1 Ru1 N1 C11 178.2(4) no
N1 Ru1 C2 N4 1.1(3) no
N1 Ru1 C2 N5 177.6(6) no
C2 Ru1 N1 C7 178.5(4) no
C2 Ru1 N1 C11 -1.8(3) no
N1 Ru1 C20 N7 179.5(3) no
N1 Ru1 C20 N8 2.7(6) no
C20 Ru1 N1 C7 88.5(3) no
C20 Ru1 N1 C11 -91.8(3) no
N1 Ru1 C21 N9 179.7(3) no
N1 Ru1 C21 N10 -1.2(6) no
C21 Ru1 N1 C7 -91.7(3) no
C21 Ru1 N1 C11 88.0(3) no
N6 Ru1 C1 N2 -179.2(3) no
N6 Ru1 C1 N3 1.9(7) no
C1 Ru1 N6 C26 90.1(3) no
C1 Ru1 N6 C30 -89.6(3) no
N6 Ru1 C2 N4 -178.5(3) no
N6 Ru1 C2 N5 -2.0(6) no
C2 Ru1 N6 C26 -90.2(3) no
C2 Ru1 N6 C30 90.1(3) no
N6 Ru1 C20 N7 -0.6(3) no
N6 Ru1 C20 N8 -177.4(6) no
C20 Ru1 N6 C26 -0.1(3) no
C20 Ru1 N6 C30 -179.8(3) no
N6 Ru1 C21 N9 -0.1(3) no
N6 Ru1 C21 N10 178.9(6) no
C21 Ru1 N6 C26 -179.8(3) no
C21 Ru1 N6 C30 0.5(3) no
C1 Ru1 C2 N4 1.0(6) no
C1 Ru1 C2 N5 177.4(4) no
C2 Ru1 C1 N2 1.3(6) no
C2 Ru1 C1 N3 -177.6(5) no
C1 Ru1 C20 N7 -103.0(3) no
C1 Ru1 C20 N8 80.2(6) no
C20 Ru1 C1 N2 -101.3(3) no
C20 Ru1 C1 N3 79.7(6) no
C1 Ru1 C21 N9 102.2(3) no
C1 Ru1 C21 N10 -78.8(6) no
C21 Ru1 C1 N2 104.0(3) no
C21 Ru1 C1 N3 -75.0(6) no
C2 Ru1 C20 N7 102.5(3) no
C2 Ru1 C20 N8 -74.3(6) no
C20 Ru1 C2 N4 103.6(3) no
C20 Ru1 C2 N5 -79.9(6) no
C2 Ru1 C21 N9 -103.4(3) no
C2 Ru1 C21 N10 75.7(6) no
C21 Ru1 C2 N4 -101.7(3) no
C21 Ru1 C2 N5 74.7(6) no
C20 Ru1 C21 N9 -0.8(6) no
C20 Ru1 C21 N10 178.2(4) no
C21 Ru1 C20 N7 0.1(6) no
C21 Ru1 C20 N8 -176.7(4) no
N11 Ru2 C39 N12 -0.6(3) no
N11 Ru2 C39 N13 179.4(6) no
C39 Ru2 N11 C45 0.2(3) no
C39 Ru2 N11 C49 -177.4(4) no
N11 Ru2 C40 N14 -0.4(3) no
N11 Ru2 C40 N15 -176.6(6) no
C40 Ru2 N11 C45 178.7(3) no
C40 Ru2 N11 C49 1.1(3) no
N11 Ru2 C58 N17 -179.5(3) no
N11 Ru2 C58 N18 0.3(5) no
C58 Ru2 N11 C45 89.6(3) no
C58 Ru2 N11 C49 -88.0(3) no
N11 Ru2 C59 N19 -178.9(3) no
N11 Ru2 C59 N20 -1.4(6) no
C59 Ru2 N11 C45 -90.6(3) no
C59 Ru2 N11 C49 91.8(3) no
N16 Ru2 C39 N12 179.6(3) no
N16 Ru2 C39 N13 -0.4(6) no
C39 Ru2 N16 C64 89.8(3) no
C39 Ru2 N16 C68 -91.6(3) no
N16 Ru2 C40 N14 179.4(3) no
N16 Ru2 C40 N15 3.2(6) no
C40 Ru2 N16 C64 -88.7(3) no
C40 Ru2 N16 C68 89.9(3) no
N16 Ru2 C58 N17 1.0(3) no
N16 Ru2 C58 N18 -179.3(5) no
C58 Ru2 N16 C64 0.5(3) no
C58 Ru2 N16 C68 179.1(3) no
N16 Ru2 C59 N19 0.6(3) no
N16 Ru2 C59 N20 178.1(6) no
C59 Ru2 N16 C64 -179.5(3) no
C59 Ru2 N16 C68 -0.9(3) no
C39 Ru2 C40 N14 2.9(6) no
C39 Ru2 C40 N15 -173.3(4) no
C40 Ru2 C39 N12 -3.8(6) no
C40 Ru2 C39 N13 176.1(5) no
C39 Ru2 C58 N17 -101.8(3) no
C39 Ru2 C58 N18 78.0(5) no
C58 Ru2 C39 N12 -103.2(3) no
C58 Ru2 C39 N13 76.7(6) no
C39 Ru2 C59 N19 103.1(3) no
C39 Ru2 C59 N20 -79.4(6) no
C59 Ru2 C39 N12 102.2(3) no
C59 Ru2 C39 N13 -77.9(6) no
C40 Ru2 C58 N17 103.6(3) no
C40 Ru2 C58 N18 -76.6(5) no
C58 Ru2 C40 N14 102.3(3) no
C58 Ru2 C40 N15 -73.9(6) no
C40 Ru2 C59 N19 -101.7(3) no
C40 Ru2 C59 N20 75.8(6) no
C59 Ru2 C40 N14 -103.1(3) no
C59 Ru2 C40 N15 80.7(6) no
C58 Ru2 C59 N19 0.6(6) no
C58 Ru2 C59 N20 178.1(4) no
C59 Ru2 C58 N17 1.0(6) no
C59 Ru2 C58 N18 -179.2(4) no
C78 O1 C79 C80 -175.6(6) no
C79 O1 C78 C77 164.4(7) no
C82 O2 C83 C84 -177.8(9) no
C83 O2 C82 C81 -179.4(9) no
Ru1 N1 C7 N2 1.4(6) no
Ru1 N1 C7 C8 177.6(3) no
Ru1 N1 C11 N4 2.0(6) no
Ru1 N1 C11 C10 -177.5(3) no
C7 N1 C11 N4 -178.3(4) no
C7 N1 C11 C10 2.2(7) no
C11 N1 C7 N2 -178.3(4) no
C11 N1 C7 C8 -2.1(7) no
C1 N2 C3 C4 0.2(6) no
C3 N2 C1 Ru1 179.7(4) no
C3 N2 C1 N3 -0.9(5) no
C1 N2 C7 N1 -0.1(7) no
C1 N2 C7 C8 -176.2(5) no
C7 N2 C1 Ru1 -1.0(6) no
C7 N2 C1 N3 178.4(4) no
C3 N2 C7 N1 179.0(5) no
C3 N2 C7 C8 3.0(8) no
C7 N2 C3 C4 -179.0(5) no
C1 N3 C4 C3 -1.1(6) no
C4 N3 C1 Ru1 -179.9(6) no
C4 N3 C1 N2 1.1(5) no
C1 N3 C12 C13 -62.4(6) no
C1 N3 C12 C14 60.5(6) no
C1 N3 C12 C15 179.1(4) no
C12 N3 C1 Ru1 3.5(10) no
C12 N3 C1 N2 -175.5(4) no
C4 N3 C12 C13 121.3(5) no
C4 N3 C12 C14 -115.8(5) no
C4 N3 C12 C15 2.8(7) no
C12 N3 C4 C3 175.7(4) no
C2 N4 C5 C6 -0.1(6) no
C5 N4 C2 Ru1 177.4(4) no
C5 N4 C2 N5 -0.6(5) no
C2 N4 C11 N1 -0.9(6) no
C2 N4 C11 C10 178.6(4) no
C11 N4 C2 Ru1 -0.5(6) no
C11 N4 C2 N5 -178.5(4) no
C5 N4 C11 N1 -178.4(5) no
C5 N4 C11 C10 1.0(8) no
C11 N4 C5 C6 177.6(4) no
C2 N5 C6 C5 -1.3(6) no
C6 N5 C2 Ru1 -175.5(5) no
C6 N5 C2 N4 1.1(5) no
C2 N5 C16 C17 59.5(6) no
C2 N5 C16 C18 178.4(4) no
C2 N5 C16 C19 -62.9(6) no
C16 N5 C2 Ru1 1.4(9) no
C16 N5 C2 N4 178.0(4) no
C6 N5 C16 C17 -123.9(5) no
C6 N5 C16 C18 -5.0(7) no
C6 N5 C16 C19 113.6(5) no
C16 N5 C6 C5 -178.3(4) no
Ru1 N6 C26 N7 0.8(5) no
Ru1 N6 C26 C27 -179.0(3) no
Ru1 N6 C30 N9 -0.8(5) no
Ru1 N6 C30 C29 179.0(3) no
C26 N6 C30 N9 179.5(4) no
C26 N6 C30 C29 -0.7(7) no
C30 N6 C26 N7 -179.5(4) no
C30 N6 C26 C27 0.7(7) no
C20 N7 C22 C23 -0.8(5) no
C22 N7 C20 Ru1 -177.3(3) no
C22 N7 C20 N8 0.9(5) no
C20 N7 C26 N6 -1.4(6) no
C20 N7 C26 C27 178.4(4) no
C26 N7 C20 Ru1 1.3(5) no
C26 N7 C20 N8 179.6(4) no
C22 N7 C26 N6 177.0(4) no
C22 N7 C26 C27 -3.2(7) no
C26 N7 C22 C23 -179.3(4) no
C20 N8 C23 C22 0.3(5) no
C23 N8 C20 Ru1 176.2(5) no
C23 N8 C20 N7 -0.7(5) no
C20 N8 C31 C32 61.0(6) no
C20 N8 C31 C33 -60.4(6) no
C20 N8 C31 C34 -179.8(4) no
C31 N8 C20 Ru1 -8.2(9) no
C31 N8 C20 N7 174.8(4) no
C23 N8 C31 C32 -123.9(4) no
C23 N8 C31 C33 114.7(5) no
C23 N8 C31 C34 -4.7(6) no
C31 N8 C23 C22 -175.6(4) no
C21 N9 C24 C25 0.1(6) no
C24 N9 C21 Ru1 179.4(4) no
C24 N9 C21 N10 -0.1(5) no
C21 N9 C30 N6 0.6(6) no
C21 N9 C30 C29 -179.2(4) no
C30 N9 C21 Ru1 -0.2(5) no
C30 N9 C21 N10 -179.7(4) no
C24 N9 C30 N6 -178.9(4) no
C24 N9 C30 C29 1.3(8) no
C30 N9 C24 C25 179.6(4) no
C21 N10 C25 C24 -0.0(6) no
C25 N10 C21 Ru1 -179.0(5) no
C25 N10 C21 N9 0.1(5) no
C21 N10 C35 C36 -63.1(6) no
C21 N10 C35 C37 178.6(4) no
C21 N10 C35 C38 58.8(6) no
C35 N10 C21 Ru1 -1.2(9) no
C35 N10 C21 N9 177.9(4) no
C25 N10 C35 C36 114.4(5) no
C25 N10 C35 C37 -3.8(6) no
C25 N10 C35 C38 -123.6(5) no
C35 N10 C25 C24 -177.9(4) no
Ru2 N11 C45 N12 0.3(6) no
Ru2 N11 C45 C46 -178.7(3) no
Ru2 N11 C49 N14 -1.5(5) no
Ru2 N11 C49 C48 177.6(3) no
C45 N11 C49 N14 -179.2(4) no
C45 N11 C49 C48 -0.1(7) no
C49 N11 C45 N12 177.9(4) no
C49 N11 C45 C46 -1.0(7) no
C39 N12 C41 C42 0.7(6) no
C41 N12 C39 Ru2 179.1(4) no
C41 N12 C39 N13 -0.9(5) no
C39 N12 C45 N11 -0.8(6) no
C39 N12 C45 C46 178.1(4) no
C45 N12 C39 Ru2 0.9(6) no
C45 N12 C39 N13 -179.0(4) no
C41 N12 C45 N11 -178.7(5) no
C41 N12 C45 C46 0.3(8) no
C45 N12 C41 C42 178.7(4) no
C39 N13 C42 C41 -0.4(6) no
C42 N13 C39 Ru2 -179.2(6) no
C42 N13 C39 N12 0.7(5) no
C39 N13 C50 C51 60.7(6) no
C39 N13 C50 C52 -179.9(4) no
C39 N13 C50 C53 -61.3(6) no
C50 N13 C39 Ru2 1.4(10) no
C50 N13 C39 N12 -178.6(4) no
C42 N13 C50 C51 -118.6(4) no
C42 N13 C50 C52 0.7(6) no
C42 N13 C50 C53 119.3(5) no
C50 N13 C42 C41 179.1(4) no
C40 N14 C43 C44 -0.7(6) no
C43 N14 C40 Ru2 -176.8(4) no
C43 N14 C40 N15 1.1(5) no
C40 N14 C49 N11 1.1(6) no
C40 N14 C49 C48 -178.0(4) no
C49 N14 C40 Ru2 -0.2(6) no
C49 N14 C40 N15 177.6(4) no
C43 N14 C49 N11 177.1(4) no
C43 N14 C49 C48 -2.0(8) no
C49 N14 C43 C44 -176.9(4) no
C40 N15 C44 C43 0.8(6) no
C44 N15 C40 Ru2 175.2(5) no
C44 N15 C40 N14 -1.1(5) no
C40 N15 C54 C55 -57.2(6) no
C40 N15 C54 C56 -175.9(4) no
C40 N15 C54 C57 65.4(6) no
C54 N15 C40 Ru2 -3.7(9) no
C54 N15 C40 N14 179.9(4) no
C44 N15 C54 C55 124.0(5) no
C44 N15 C54 C56 5.2(6) no
C44 N15 C54 C57 -113.5(5) no
C54 N15 C44 C43 179.8(4) no
Ru2 N16 C64 N17 -1.8(5) no
Ru2 N16 C64 C65 175.6(3) no
Ru2 N16 C68 N19 1.0(5) no
Ru2 N16 C68 C67 -176.8(3) no
C64 N16 C68 N19 179.7(4) no
C64 N16 C68 C67 1.9(6) no
C68 N16 C64 N17 179.6(4) no
C68 N16 C64 C65 -3.1(6) no
C58 N17 C60 C61 0.7(5) no
C60 N17 C58 Ru2 179.2(3) no
C60 N17 C58 N18 -0.7(5) no
C58 N17 C64 N16 2.7(6) no
C58 N17 C64 C65 -174.5(4) no
C64 N17 C58 Ru2 -2.4(5) no
C64 N17 C58 N18 177.8(4) no
C60 N17 C64 N16 -179.0(4) no
C60 N17 C64 C65 3.7(7) no
C64 N17 C60 C61 -177.6(4) no
C58 N18 C61 C60 -0.0(5) no
C61 N18 C58 Ru2 -179.3(5) no
C61 N18 C58 N17 0.4(5) no
C58 N18 C69 C70 61.4(6) no
C58 N18 C69 C71 179.0(4) no
C58 N18 C69 C72 -61.4(5) no
C69 N18 C58 Ru2 4.4(9) no
C69 N18 C58 N17 -175.9(4) no
C61 N18 C69 C70 -114.5(5) no
C61 N18 C69 C71 3.2(6) no
C61 N18 C69 C72 122.7(5) no
C69 N18 C61 C60 176.5(4) no
C59 N19 C62 C63 -0.1(5) no
C62 N19 C59 Ru2 178.6(3) no
C62 N19 C59 N20 -0.0(5) no
C59 N19 C68 N16 -0.4(6) no
C59 N19 C68 C67 177.3(4) no
C68 N19 C59 Ru2 -0.3(5) no
C68 N19 C59 N20 -178.9(4) no
C62 N19 C68 N16 -179.0(4) no
C62 N19 C68 C67 -1.3(7) no
C68 N19 C62 C63 178.7(4) no
C59 N20 C63 C62 -0.2(5) no
C63 N20 C59 Ru2 -177.5(5) no
C63 N20 C59 N19 0.1(5) no
C59 N20 C73 C74 -62.6(6) no
C59 N20 C73 C75 179.8(4) no
C59 N20 C73 C76 60.4(6) no
C73 N20 C59 Ru2 5.7(9) no
C73 N20 C59 N19 -176.7(4) no
C63 N20 C73 C74 120.9(5) no
C63 N20 C73 C75 3.3(6) no
C63 N20 C73 C76 -116.1(5) no
C73 N20 C63 C62 176.8(4) no
N2 C3 C4 N3 0.5(6) no
N4 C5 C6 N5 0.8(6) no
N1 C7 C8 C9 0.7(8) no
N2 C7 C8 C9 176.3(5) no
C7 C8 C9 C10 0.7(8) no
C8 C9 C10 C11 -0.6(8) no
C9 C10 C11 N1 -0.9(8) no
C9 C10 C11 N4 179.7(5) no
N7 C22 C23 N8 0.3(5) no
N9 C24 C25 N10 -0.0(6) no
N6 C26 C27 C28 -0.6(8) no
N7 C26 C27 C28 179.7(4) no
C26 C27 C28 C29 0.3(8) no
C27 C28 C29 C30 -0.3(8) no
C28 C29 C30 N6 0.5(8) no
C28 C29 C30 N9 -179.7(5) no
N12 C41 C42 N13 -0.2(6) no
N14 C43 C44 N15 -0.0(6) no
N11 C45 C46 C47 1.7(8) no
N12 C45 C46 C47 -177.1(4) no
C45 C46 C47 C48 -1.4(8) no
C46 C47 C48 C49 0.4(8) no
C47 C48 C49 N11 0.3(8) no
C47 C48 C49 N14 179.3(5) no
N17 C60 C61 N18 -0.4(5) no
N19 C62 C63 N20 0.1(5) no
N16 C64 C65 C66 2.7(7) no
N17 C64 C65 C66 179.7(4) no
C64 C65 C66 C67 -1.1(7) no
C65 C66 C67 C68 0.0(7) no
C66 C67 C68 N16 -0.4(7) no
C66 C67 C68 N19 -177.9(4) no
